data_7129725
loop_
_publ_author_name
'Zhou, Zheng'
'Zhu, Yikun'
'Wei, Zheng'
'Bergner, John'
'Nei\&s, Christian'
'Doloczki, Susanne'
'G\"orling, Andreas'
'Kivala, Milan'
'Petrukhina, Marina A.'

_publ_section_title
;
 Reversible structural rearrangement of \p-expanded cyclooctatetraene upon
 two-fold reduction with alkali metals
;
_journal_name_full 'Chemical Communications'
_journal_paper_doi 10.1039/D2CC00218C
_journal_year 2022
_chemical_formula_moiety '2(C18 H36 Li N2 O6), C72 H48, 2[C4H8O]'
_chemical_formula_sum 'C116 H136 Li2 N4 O14'
_chemical_formula_weight 1824.16
_space_group_crystal_system monoclinic
_space_group_IT_number 14
_space_group_name_Hall '-P 2ybc'
_space_group_name_H-M_alt 'P 1 21/c 1'
_atom_sites_solution_hydrogens geom
_atom_sites_solution_primary dual
_atom_sites_solution_secondary difmap
_audit_creation_date 2021-04-12
_audit_creation_method
;
Olex2 1.3
(compiled 2020.11.12 svn.r5f609507 for OlexSys, GUI svn.r6226)
;
_audit_update_record
;
2021-10-21 deposited with the CCDC.	2022-02-10 downloaded from the CCDC.
;
_cell_angle_alpha 90
_cell_angle_beta 109.384(3)
_cell_angle_gamma 90
_cell_formula_units_Z 4
_cell_length_a 31.5584(14)
_cell_length_b 12.5876(6)
_cell_length_c 25.8302(11)
_cell_measurement_reflns_used 5942
_cell_measurement_temperature 100(2)
_cell_measurement_theta_max 66.15
_cell_measurement_theta_min 2.97
_cell_volume 9679.3(8)
_computing_cell_refinement 'SAINT V8.38A (Bruker, 2018)'
_computing_data_collection 'APEX3 v.2018.7-2 (Bruker AXS Inc., 2018)'
_computing_data_reduction 'SAINT V8.38A (Bruker, 2018)'
_computing_molecular_graphics 'Olex2 1.3 (Dolomanov et al., 2009)'
_computing_publication_material 'Olex2 1.3 (Dolomanov et al., 2009)'
_computing_structure_refinement 'SHELXL 2018/3 (Sheldrick, 2018)'
_computing_structure_solution 'SHELXT 2018/2 (Sheldrick, 2018)'
_diffrn_ambient_temperature 100(2)
_diffrn_detector_area_resol_mean 10.42
_diffrn_measured_fraction_theta_full 0.978
_diffrn_measured_fraction_theta_max 0.978
_diffrn_measurement_device_type 'Bruker D8 Venture PHOTON 100 CMOS'
_diffrn_measurement_method '\f and \w scans'
_diffrn_radiation_type CuK\a
_diffrn_radiation_wavelength 1.54178
_diffrn_reflns_av_R_equivalents 0.2994
_diffrn_reflns_av_unetI/netI 0.2364
_diffrn_reflns_Laue_measured_fraction_full 0.978
_diffrn_reflns_Laue_measured_fraction_max 0.978
_diffrn_reflns_limit_h_max 35
_diffrn_reflns_limit_h_min -37
_diffrn_reflns_limit_k_max 14
_diffrn_reflns_limit_k_min -13
_diffrn_reflns_limit_l_max 30
_diffrn_reflns_limit_l_min -30
_diffrn_reflns_number 59724
_diffrn_reflns_point_group_measured_fraction_full 0.978
_diffrn_reflns_point_group_measured_fraction_max 0.978
_diffrn_reflns_theta_full 66.992
_diffrn_reflns_theta_max 66.992
_diffrn_reflns_theta_min 2.969
_diffrn_source 'INCOATEC ImuS micro-focus source'
_diffrn_source_current 1.0
_diffrn_source_power 0.05
_diffrn_source_voltage 50.0
_diffrn_standards_number 0
_exptl_absorpt_coefficient_mu 0.640
_exptl_absorpt_correction_T_max 0.7528
_exptl_absorpt_correction_T_min 0.5890
_exptl_absorpt_correction_type multi-scan
_exptl_absorpt_process_details
;
SADABS-2016/2 (Bruker, 2016/2) was used for absorption correction.
wR2(int) was 0.1177 before and 0.0699 after correction.
The Ratio of minimum to maximum transmission is 0.7824.
The \l/2 correction factor is not present.
;
_exptl_crystal_colour black
_exptl_crystal_colour_primary black
_exptl_crystal_density_diffrn 1.252
_exptl_crystal_density_meas ?
_exptl_crystal_density_method none
_exptl_crystal_description plate
_exptl_crystal_F_000 3912
_exptl_crystal_size_max 0.22
_exptl_crystal_size_mid 0.16
_exptl_crystal_size_min 0.02
_refine_diff_density_max 0.650
_refine_diff_density_min -0.417
_refine_diff_density_rms 0.092
_refine_ls_extinction_method none
_refine_ls_goodness_of_fit_ref 1.029
_refine_ls_hydrogen_treatment constr
_refine_ls_matrix_type full
_refine_ls_number_parameters 1623
_refine_ls_number_reflns 16870
_refine_ls_number_restraints 4125
_refine_ls_restrained_S_all 0.930
_refine_ls_R_factor_all 0.2693
_refine_ls_R_factor_gt 0.1525
_refine_ls_shift/su_max 0.000
_refine_ls_shift/su_mean 0.000
_refine_ls_structure_factor_coef Fsqd
_refine_ls_weighting_details 'w=1/[\s^2^(Fo^2^)+(0.1363P)^2^+52.9960P] where P=(Fo^2^+2Fc^2^)/3'
_refine_ls_weighting_scheme calc
_refine_ls_wR_factor_gt 0.3249
_refine_ls_wR_factor_ref 0.3945
_reflns_Friedel_coverage 0.000
_reflns_number_gt 7039
_reflns_number_total 16870
_reflns_threshold_expression 'I > 2\s(I)'
_cod_data_source_file d2cc00218c2.cif
_cod_data_source_block 2
_cod_depositor_comments
;
The following automatic conversions were performed:

data item '_exptl_crystal_density_meas' value 'not measured' was
changed to '?' -- the value is perceived as not measured.

Automatic conversion script
Id: cif_fix_values 7556 2019-12-06 15:28:31Z antanas 
;
_cod_database_code 7129725
_shelx_shelxl_version_number 2018/3
_shelx_space_group_comment
;
The symmetry employed for this shelxl refinement is uniquely defined
by the following loop, which should always be used as a source of
symmetry information in preference to the above space-group names.
They are only intended as comments.
;
_shelx_estimated_absorpt_t_max 0.987
_shelx_estimated_absorpt_t_min 0.872
_olex2_refinement_description
;
1. Fixed Uiso
 At 1.2 times of:
  All C(H) groups, All C(H,H) groups
2. Restrained distances
 C03Q-C03H
 1.54 with sigma of 0.02
 O00N-C02M = O00N-C032 = O001-C02P = O001-C02J = O003-C03A = O003-C033 = O007-
 C02T = O007-C039 = O029-C03Q = O029-C03E = O002-C02V = O002-C02K
 1.45 with sigma of 0.02
 C036-C032 = C02P-C02M = C02R-C02J = C02O-C02K = C03E-C02V = C03Q-C03H = C033-
 C02T = C03A-C02S = C039-C038
 1.54 with sigma of 0.02
 N01D-C036 = N01D-C03H = N01D-C02S = N01J-C02R = N01J-C02O = N01J-C038
 1.47 with sigma of 0.02
 O004-C02W \\sim O0-C1A
 with sigma of 0.02
 C02Y-Li03 \\sim C1E-Li
 with sigma of 0.04
 O00E-C02U \\sim O00F-C1F
 with sigma of 0.04
 O004-C030 \\sim O0-C0
 with sigma of 0.02
 O005-C03B \\sim O1-C03C
 with sigma of 0.02
 O004-Li03 \\sim O0-Li
 with sigma of 0.02
 N02G-C030 \\sim N02H-C0
 with sigma of 0.04
 C030-Li03 \\sim C0-Li
 with sigma of 0.04
 O008-C034 \\sim O2-C1C
 with sigma of 0.02
 O008-Li03 \\sim O2-Li
 with sigma of 0.02
 O005-C03D \\sim O1-C1B
 with sigma of 0.02
 C03B-C03D \\sim C03C-C1B
 with sigma of 0.04
 O005-Li03 \\sim O1-Li
 with sigma of 0.02
 O00D-C02Y \\sim O3-C1E
 with sigma of 0.02
 N01R-C02Y \\sim N01S-C1E
 with sigma of 0.04
 O00D-Li03 \\sim O3-Li
 with sigma of 0.02
 C02F-C034 \\sim C02G-C1C
 with sigma of 0.04
 O00E-C02Z \\sim O00F-C02{
 with sigma of 0.02
 O008-C02F \\sim O2-C02G
 with sigma of 0.02
 O00E-C03F \\sim O00F-C03G
 with sigma of 0.02
 C02X-C03N \\sim C65-C1I
 with sigma of 0.04
 O00E-Li03 \\sim O00F-Li
 with sigma of 0.02
 C02Z-Li03 \\sim C02{-Li
 with sigma of 0.04
 C031-C03O \\sim C1J-C03P
 with sigma of 0.04
 O01O-C031 \\sim O01P-C1J
 with sigma of 0.02
 O00D-C02L \\sim O3-C1D
 with sigma of 0.02
 N01R-C037 \\sim N01S-C1H
 with sigma of 0.02
 N01R-Li03 \\sim N01S-Li
 with sigma of 0.02
 O01O-C03N \\sim O01P-C1I
 with sigma of 0.04
 C02F-C02L \\sim C02G-C1D
 with sigma of 0.02
 N01R-C03D \\sim N01S-C1B
 with sigma of 0.04
 N02G-C02X \\sim N02H-C65
 with sigma of 0.02
 N02G-C03O \\sim N02H-C03P
 with sigma of 0.04
 N02G-C03I \\sim N02H-C03J
 with sigma of 0.02
 C02L-Li03 \\sim C1D-Li
 with sigma of 0.04
 N02G-C03N \\sim N02H-C1I
 with sigma of 0.02
 C02U-C037 \\sim C1F-C1H
 with sigma of 0.04
 C02U-C02Z \\sim C1F-C02{
 with sigma of 0.02
 C02W-C03B \\sim C1A-C03C
 with sigma of 0.02
 C02X-C034 \\sim C65-C1C
 with sigma of 0.02
 C035-C037 \\sim C1G-C1H
 with sigma of 0.04
 C02Y-C035 \\sim C1E-C1G
 with sigma of 0.02
 N01R-C02U \\sim N01S-C1F
 with sigma of 0.02
 N01R-C035 \\sim N01S-C1G
 with sigma of 0.02
 O00D-C02F \\sim O3-C02G
 with sigma of 0.04
 O01O-C03O \\sim O01P-C03P
 with sigma of 0.02
 O00D-N01R \\sim O3-N01S
 with sigma of 0.04
 O00D-C035 \\sim O3-C1G
 with sigma of 0.04
 O00E-N01R \\sim O00F-N01S
 with sigma of 0.04
 O00E-C031 \\sim O00F-C1J
 with sigma of 0.04
 C037-C03D \\sim C1H-C1B
 with sigma of 0.02
 O01O-C03F \\sim O01P-C03G
 with sigma of 0.04
 N01R-C02Z \\sim N01S-C02{
 with sigma of 0.04
 C03N-C03O \\sim C1I-C03P
 with sigma of 0.02
 C02F-Li03 \\sim C02G-Li
 with sigma of 0.04
 N02G-C034 \\sim N02H-C1C
 with sigma of 0.04
 C02L-C02Y \\sim C1D-C1E
 with sigma of 0.04
 O004-O005 \\sim O0-O1
 with sigma of 0.04
 C02U-C035 \\sim C1F-C1G
 with sigma of 0.04
 O004-O008 \\sim O0-O2
 with sigma of 0.04
 C02U-Li03 \\sim C1F-Li
 with sigma of 0.04
 O004-O00D \\sim O0-O3
 with sigma of 0.04
 O004-O00E \\sim O0-O00F
 with sigma of 0.04
 C02W-C030 \\sim C1A-C0
 with sigma of 0.04
 O004-N01R \\sim O0-N01S
 with sigma of 0.04
 O004-C03B \\sim O0-C03C
 with sigma of 0.04
 C02X-C03I \\sim C65-C03J
 with sigma of 0.04
 O004-C03I \\sim O0-C03J
 with sigma of 0.04
 C02Z-C03F \\sim C02{-C03G
 with sigma of 0.04
 O005-O008 \\sim O1-O2
 with sigma of 0.04
 O005-O00D \\sim O1-O3
 with sigma of 0.04
 O005-O00E \\sim O1-O00F
 with sigma of 0.04
 O005-N01R \\sim O1-N01S
 with sigma of 0.04
 C034-Li03 \\sim C1C-Li
 with sigma of 0.04
 O005-C02W \\sim O1-C1A
 with sigma of 0.04
 O005-C037 \\sim O1-C1H
 with sigma of 0.04
 C035-Li03 \\sim C1G-Li
 with sigma of 0.04
 C037-Li03 \\sim C1H-Li
 with sigma of 0.04
 C03B-Li03 \\sim C03C-Li
 with sigma of 0.04
 C03D-Li03 \\sim C1B-Li
 with sigma of 0.04
 C03F-Li03 \\sim C03G-Li
 with sigma of 0.04
 O008-O00D \\sim O2-O3
 with sigma of 0.04
 O008-O00E \\sim O2-O00F
 with sigma of 0.04
 C03I-C03N \\sim C03J-C1I
 with sigma of 0.04
 O008-N01R \\sim O2-N01S
 with sigma of 0.04
 O008-C02L \\sim O2-C1D
 with sigma of 0.04
 O008-C02X \\sim O2-C65
 with sigma of 0.04
 C02W-Li03 \\sim C1A-Li
 with sigma of 0.04
 C030-C03I \\sim C0-C03J
 with sigma of 0.02
 C031-C03F \\sim C1J-C03G
 with sigma of 0.02
 O00D-O00E \\sim O3-O00F
 with sigma of 0.04
 O002-Li3R \\sim O5-Li3S
 with sigma of 0.02
 O003-C033 \\sim O6-C1N
 with sigma of 0.02
 O003-C03A \\sim O6-C1O
 with sigma of 0.02
 C02K-C02V \\sim C1L-C1M
 with sigma of 0.04
 C02T-Li3R \\sim C1P-Li3S
 with sigma of 0.04
 O003-Li3R \\sim O6-Li3S
 with sigma of 0.02
 C03E-C03Q \\sim C1R-C03R
 with sigma of 0.04
 O007-C039 \\sim O7-C1Q
 with sigma of 0.02
 O007-Li3R \\sim O7-Li3S
 with sigma of 0.02
 O007-C02T \\sim O7-C1P
 with sigma of 0.02
 O00N-C02M \\sim O00O-C02N
 with sigma of 0.02
 C02O-C02R \\sim C1S-C1K
 with sigma of 0.04
 O00N-C032 \\sim O00O-C1U
 with sigma of 0.02
 C02S-C036 \\sim C1V-C1X
 with sigma of 0.04
 N01D-C02S \\sim N01E-C1V
 with sigma of 0.02
 C039-Li3R \\sim C1Q-Li3S
 with sigma of 0.04
 N01D-C036 \\sim N01E-C1X
 with sigma of 0.02
 N01D-C03H \\sim N01E-C1W
 with sigma of 0.02
 N01D-C03Q \\sim N01E-C03R
 with sigma of 0.04
 N01J-O029 \\sim N01K-O8
 with sigma of 0.04
 O029-C02V \\sim O8-C1M
 with sigma of 0.04
 N01J-C02O \\sim N01K-C1S
 with sigma of 0.02
 N01J-C02R \\sim N01K-C1K
 with sigma of 0.02
 C02M-C032 \\sim C02N-C1U
 with sigma of 0.04
 N01J-C038 \\sim N01K-C1T
 with sigma of 0.02
 N01J-Li3R \\sim N01K-Li3S
 with sigma of 0.02
 C02R-Li3R \\sim C1K-Li3S
 with sigma of 0.04
 C02V-Li3R \\sim C1M-Li3S
 with sigma of 0.04
 O029-C03E \\sim O8-C1R
 with sigma of 0.02
 C033-C03A \\sim C1N-C1O
 with sigma of 0.04
 O029-C03Q \\sim O8-C03R
 with sigma of 0.02
 O029-Li3R \\sim O8-Li3S
 with sigma of 0.02
 C02J-C02R \\sim C66-C1K
 with sigma of 0.02
 N01D-C032 \\sim N01E-C1U
 with sigma of 0.04
 C02K-C02O \\sim C1L-C1S
 with sigma of 0.02
 N01J-C02K \\sim N01K-C1L
 with sigma of 0.04
 C02M-C02P \\sim C02N-C02Q
 with sigma of 0.02
 C02J-Li3R \\sim C66-Li3S
 with sigma of 0.04
 C02O-Li3R \\sim C1S-Li3S
 with sigma of 0.04
 C02S-C03A \\sim C1V-C1O
 with sigma of 0.02
 C02P-Li3R \\sim C02Q-Li3S
 with sigma of 0.04
 C02T-C033 \\sim C1P-C1N
 with sigma of 0.02
 C02V-C03E \\sim C1M-C1R
 with sigma of 0.02
 C032-C036 \\sim C1U-C1X
 with sigma of 0.02
 C03Q-Li3R \\sim C03R-Li3S
 with sigma of 0.04
 C038-C039 \\sim C1T-C1Q
 with sigma of 0.02
 O001-C02P \\sim O4-C02Q
 with sigma of 0.02
 N01D-C03A \\sim N01E-C1O
 with sigma of 0.04
 C03H-C03Q \\sim C1W-C03R
 with sigma of 0.02
 N01J-C02J \\sim N01K-C66
 with sigma of 0.04
 N01J-C039 \\sim N01K-C1Q
 with sigma of 0.04
 O029-C03H \\sim O8-C1W
 with sigma of 0.04
 O001-C02J \\sim O4-C66
 with sigma of 0.02
 C02J-C02P \\sim C66-C02Q
 with sigma of 0.04
 O001-O002 \\sim O4-O5
 with sigma of 0.04
 O001-O003 \\sim O4-O6
 with sigma of 0.04
 C02K-Li3R \\sim C1L-Li3S
 with sigma of 0.04
 O001-O007 \\sim O4-O7
 with sigma of 0.04
 O001-N01J \\sim O4-N01K
 with sigma of 0.04
 O001-O029 \\sim O4-O8
 with sigma of 0.04
 O001-C02M \\sim O4-C02N
 with sigma of 0.04
 C02O-C038 \\sim C1S-C1T
 with sigma of 0.04
 O001-C02R \\sim O4-C1K
 with sigma of 0.04
 C02R-C038 \\sim C1K-C1T
 with sigma of 0.04
 O002-O003 \\sim O5-O6
 with sigma of 0.04
 C02S-C03H \\sim C1V-C1W
 with sigma of 0.04
 O002-O007 \\sim O5-O7
 with sigma of 0.04
 O002-N01J \\sim O5-N01K
 with sigma of 0.04
 O002-O029 \\sim O5-O8
 with sigma of 0.04
 C02T-C039 \\sim C1P-C1Q
 with sigma of 0.04
 O002-C02O \\sim O5-C1S
 with sigma of 0.04
 O002-C03E \\sim O5-C1R
 with sigma of 0.04
 C033-Li3R \\sim C1N-Li3S
 with sigma of 0.04
 C036-C03H \\sim C1X-C1W
 with sigma of 0.04
 O003-O007 \\sim O6-O7
 with sigma of 0.04
 O003-N01J \\sim O6-N01K
 with sigma of 0.04
 O003-O029 \\sim O6-O8
 with sigma of 0.04
 C038-Li3R \\sim C1T-Li3S
 with sigma of 0.04
 O003-C02S \\sim O6-C1V
 with sigma of 0.04
 O003-C02T \\sim O6-C1P
 with sigma of 0.04
 C03A-Li3R \\sim C1O-Li3S
 with sigma of 0.04
 C03E-Li3R \\sim C1R-Li3S
 with sigma of 0.04
 O007-N01J \\sim O7-N01K
 with sigma of 0.04
 O007-O029 \\sim O7-O8
 with sigma of 0.04
 O007-C033 \\sim O7-C1N
 with sigma of 0.04
 O007-C038 \\sim O7-C1T
 with sigma of 0.04
 O00N-C02P \\sim O00O-C02Q
 with sigma of 0.04
 O00N-C036 \\sim O00O-C1X
 with sigma of 0.04
 O001-Li3R \\sim O4-Li3S
 with sigma of 0.02
 O002-C02K \\sim O5-C1L
 with sigma of 0.02
 O002-C02V \\sim O5-C1M
 with sigma of 0.02
3. Uiso/Uaniso restraints and constraints
C03Q \\sim O001 \\sim C02J \\sim C02P \\sim Li3R \\sim C02R \\sim C02M \\sim
O002 \\sim O003 \\sim O007 \\sim O029 \\sim N01J \\sim O00N \\sim C02K \\sim
C02V \\sim C033 \\sim C03A \\sim C02T \\sim C039 \\sim C03E \\sim C02O \\sim
C038 \\sim C032 \\sim C02S \\sim C03H \\sim C036 \\sim N01D: within 2A with
sigma of 0.01 and sigma for terminal atoms of 0.02 within 2A
C47 \\sim C006 \\sim C1 \\sim C2 \\sim C3 \\sim C4 \\sim C5 \\sim C6 \\sim C7
\\sim C8 \\sim C9 \\sim C00M \\sim C11 \\sim C10 \\sim C12 \\sim C13 \\sim C14
\\sim C15 \\sim C18 \\sim C16 \\sim C17 \\sim C21 \\sim C19 \\sim C20 \\sim
C00B \\sim C22 \\sim C23 \\sim C24 \\sim C25 \\sim C26 \\sim C29 \\sim C00I
\\sim C28 \\sim C27 \\sim C32 \\sim C30 \\sim C31 \\sim C35 \\sim C36 \\sim C33
\\sim C34 \\sim C37 \\sim C40 \\sim C38 \\sim C39 \\sim C00C \\sim C00J \\sim
C00L \\sim C42 \\sim C41 \\sim C44 \\sim C45 \\sim C43 \\sim C00O \\sim C46
\\sim C50 \\sim C51 \\sim C48 \\sim C49 \\sim C52 \\sim C53 \\sim C54 \\sim C55
\\sim C56 \\sim C59 \\sim C57 \\sim C58 \\sim C60 \\sim C61 \\sim C62 \\sim C63
\\sim C64: within 2A with sigma of 0.01 and sigma for terminal atoms of 0.02
within 2A
O001 \\sim C02J \\sim C02P \\sim Li3R \\sim C02R \\sim C02M \\sim O003 \\sim
O002 \\sim N01J \\sim O029 \\sim O007 \\sim O00N \\sim C033 \\sim C03A \\sim
C02K \\sim C02V \\sim C02O \\sim C038 \\sim C03E \\sim C03Q \\sim C02T \\sim
C039 \\sim C032 \\sim C02S \\sim C03H \\sim C036 \\sim N01D: within 2A with
sigma of 0.01 and sigma for terminal atoms of 0.02 within 2A
C03G \\sim C65 \\sim N02H \\sim C1C \\sim C03J \\sim C1I \\sim O2 \\sim C0
\\sim C03P \\sim Li \\sim C02G \\sim O0 \\sim O01P \\sim O1 \\sim O3 \\sim O00F
\\sim N01S \\sim C1D \\sim C1A \\sim C1J \\sim C03C \\sim C1B \\sim C1E \\sim
C02{ \\sim C1F \\sim C1G \\sim C1H \\sim C031 \\sim O004 \\sim C02W \\sim C030
\\sim Li03 \\sim C03B \\sim C03I \\sim O005 \\sim O008 \\sim N01R \\sim O00D
\\sim O00E \\sim N02G \\sim C03D \\sim C02F \\sim C034 \\sim C02U \\sim C035
\\sim C037 \\sim C02L \\sim C02Y \\sim C02Z \\sim C03F \\sim C02X \\sim C03N
\\sim C03O \\sim O01O: within 2A with sigma of 0.01 and sigma for terminal
atoms of 0.02 within 2A
O00N \\sim O001 \\sim C02J \\sim C02P \\sim Li3R \\sim C02R \\sim C02M \\sim
O003 \\sim O029 \\sim O002 \\sim O007 \\sim N01J \\sim C033 \\sim C03A \\sim
C03E \\sim C03Q \\sim C02K \\sim C02V \\sim C02T \\sim C039 \\sim C02O \\sim
C038 \\sim C032 \\sim C02S \\sim C03H \\sim C036 \\sim N01D: within 2A with
sigma of 0.01 and sigma for terminal atoms of 0.02 within 2A
C1N \\sim C02N \\sim C02Q \\sim O00O \\sim O4 \\sim C1U \\sim C66 \\sim Li3S
\\sim C1X \\sim C1K \\sim O5 \\sim O6 \\sim O7 \\sim O8 \\sim N01K \\sim N01E
\\sim C1L \\sim C1M \\sim C1O \\sim C1P \\sim C1Q \\sim C1R \\sim C03R \\sim
C1S \\sim C1T \\sim C1V \\sim C1W \\sim C033 \\sim O001 \\sim C02J \\sim C02P
\\sim Li3R \\sim C02R \\sim C02M \\sim O002 \\sim O003 \\sim O007 \\sim N01J
\\sim O029 \\sim O00N \\sim C02K \\sim C02V \\sim C03A \\sim C02T \\sim C039
\\sim C02O \\sim C038 \\sim C03E \\sim C03Q \\sim C032 \\sim C02S \\sim C03H
\\sim C036 \\sim N01D: within 2A with sigma of 0.01 and sigma for terminal
atoms of 0.02 within 2A
4. Rigid body (RIGU) restrains
 C037, O004, C02W, C030, Li03, C03B, C03I, N01R, O005, O008, O00D, O00E, N02G,
 C02U, C035, C03D, C02F, C034, C02L, C02Y, C02Z, C03F, C02X, C03N, C031, C03O,
 O01O
 with sigma for 1-2 distances of 0.004 and sigma for 1-3 distances of 0.004
 C40, C006, C1, C2, C3, C4, C5, C6, C7, C8, C9, C00M, C11, C10, C12, C13, C14,
 C15, C18, C16, C17, C21, C19, C20, C00B, C22, C23, C24, C25, C26, C29, C00I,
 C28, C27, C32, C30, C31, C35, C36, C33, C34, C37, C38, C39, C00C, C00J, C00L,
 C42, C41, C44, C45, C43, C00O, C46, C47, C50, C51, C48, C49, C52, C53, C54,
 C55, C56, C59, C57, C58, C60, C61, C62, C63, C64
 with sigma for 1-2 distances of 0.004 and sigma for 1-3 distances of 0.004
 O001, C02J, C02P, Li3R, C02R, C02M, O003, O002, N01J, O029, O007, O00N, C033,
 C03A, C02K, C02V, C02O, C038, C03E, C03Q, C02T, C039, C032, C02S, C03H, C036,
 N01D
 with sigma for 1-2 distances of 0.004 and sigma for 1-3 distances of 0.004
 C031, O004, C02W, C030, Li03, C03B, C03I, O005, O008, N01R, O00D, O00E, N02G,
 C03D, C02F, C034, C02U, C035, C037, C02L, C02Y, C02Z, C03F, C02X, C03N, C03O,
 O01O, C03G, C65, N02H, C1C, C03J, C1I, O2, C0, C03P, Li, C02G, O0, O01P, O1,
 O3, O00F, N01S, C1D, C1A, C1J, C03C, C1B, C1E, C02{, C1F, C1G, C1H
 with sigma for 1-2 distances of 0.004 and sigma for 1-3 distances of 0.004
 C032, O001, C02J, C02P, Li3R, C02R, C02M, O003, O029, O002, O007, N01J, O00N,
 C033, C03A, C03E, C03Q, C02K, C02V, C02T, C039, C02O, C038, C02S, C03H, C036,
 N01D
 with sigma for 1-2 distances of 0.004 and sigma for 1-3 distances of 0.004
 C033, O001, C02J, C02P, Li3R, C02R, C02M, O002, O003, O007, N01J, O029, O00N,
 C02K, C02V, C03A, C02T, C039, C02O, C038, C03E, C03Q, C032, C02S, C03H, C036,
 N01D, C1N, C02N, C02Q, O00O, O4, C1U, C66, Li3S, C1X, C1K, O5, O6, O7, O8,
 N01K, N01E, C1L, C1M, C1O, C1P, C1Q, C1R, C03R, C1S, C1T, C1V, C1W
 with sigma for 1-2 distances of 0.004 and sigma for 1-3 distances of 0.004
5. Others
 Sof(C65)=Sof(H65A)=Sof(H65B)=Sof(O0)=Sof(C1A)=Sof(H1AA)=Sof(H1AB)=Sof(C0)=
 Sof(H0A)=Sof(H0B)=Sof(Li)=Sof(C03C)=Sof(H9)=Sof(HL)=Sof(C03J)=Sof(H10)=Sof(HM)=
 Sof(O1)=Sof(O2)=Sof(O3)=Sof(O00F)=Sof(N01S)=Sof(N02H)=Sof(C1B)=Sof(H1BA)=
 Sof(H1BB)=Sof(C02G)=Sof(H11)=Sof(HN)=Sof(C1C)=Sof(H1CA)=Sof(H1CB)=Sof(C1D)=
 Sof(H1DA)=Sof(H1DB)=Sof(C1E)=Sof(H1EA)=Sof(H1EB)=Sof(C02{)=Sof(H16)=Sof(HO)=
 Sof(C03G)=Sof(H17)=Sof(HP)=Sof(C1F)=Sof(H1FA)=Sof(H1FB)=Sof(C1G)=Sof(H1GA)=
 Sof(H1GB)=Sof(C1H)=Sof(H1HA)=Sof(H1HB)=Sof(C1I)=Sof(H1IA)=Sof(H1IB)=Sof(C1J)=
 Sof(H1JA)=Sof(H1JB)=Sof(C03P)=Sof(H18)=Sof(HQ)=Sof(O01P)=1-FVAR(1)
 Sof(O004)=Sof(O005)=Sof(O008)=Sof(O00D)=Sof(O00E)=Sof(O01O)=Sof(N01R)=
 Sof(C02F)=Sof(H02S)=Sof(H02T)=Sof(N02G)=Sof(C02L)=Sof(H02U)=Sof(H02V)=
 Sof(C02U)=Sof(H02W)=Sof(H02X)=Sof(C02W)=Sof(H02Y)=Sof(H)=Sof(C02X)=Sof(H02Z)=
 Sof(HA)=Sof(C02Y)=Sof(H02)=Sof(HB)=Sof(C02Z)=Sof(H1)=Sof(HC)=Sof(C030)=
 Sof(H03S)=Sof(H03T)=Sof(C031)=Sof(H03U)=Sof(H03V)=Sof(C034)=Sof(H03W)=
 Sof(H03X)=Sof(C035)=Sof(H03Y)=Sof(HD)=Sof(C037)=Sof(H03Z)=Sof(HE)=Sof(C03B)=
 Sof(H03)=Sof(HF)=Sof(C03D)=Sof(H2)=Sof(HG)=Sof(C03F)=Sof(H3)=Sof(HH)=Sof(C03I)=
 Sof(H4)=Sof(HI)=Sof(C03N)=Sof(H5)=Sof(HJ)=Sof(C03O)=Sof(H8)=Sof(HK)=Sof(Li03)=
 FVAR(1)
 Sof(C02N)=Sof(H19)=Sof(HR)=Sof(O4)=Sof(C66)=Sof(H66A)=Sof(H66B)=Sof(C02Q)=
 Sof(H21)=Sof(HS)=Sof(Li3S)=Sof(C1K)=Sof(H1KA)=Sof(H1KB)=Sof(O5)=Sof(O6)=
 Sof(O7)=Sof(O8)=Sof(N01K)=Sof(O00O)=Sof(C1L)=Sof(H1LA)=Sof(H1LB)=Sof(C1M)=
 Sof(H1MA)=Sof(H1MB)=Sof(C1N)=Sof(H1NA)=Sof(H1NB)=Sof(C1O)=Sof(H1OA)=Sof(H1OB)=
 Sof(C1P)=Sof(H1PA)=Sof(H1PB)=Sof(C1Q)=Sof(H1QA)=Sof(H1QB)=Sof(C1R)=Sof(H1RA)=
 Sof(H1RB)=Sof(C03R)=Sof(H27)=Sof(HT)=Sof(C1S)=Sof(H1SA)=Sof(H1SB)=Sof(C1T)=
 Sof(H1TA)=Sof(H1TB)=Sof(C1U)=Sof(H1UA)=Sof(H1UB)=Sof(C1V)=Sof(H1VA)=Sof(H1VB)=
 Sof(C1W)=Sof(H1WA)=Sof(H1WB)=Sof(C1X)=Sof(H1XA)=Sof(H1XB)=Sof(N01E)=1-FVAR(2)
 Sof(O001)=Sof(O002)=Sof(O003)=Sof(O007)=Sof(O00N)=Sof(N01D)=Sof(N01J)=
 Sof(O029)=Sof(C02J)=Sof(H02A)=Sof(H02B)=Sof(C02K)=Sof(H02C)=Sof(H02D)=
 Sof(C02M)=Sof(H02E)=Sof(H02F)=Sof(C02O)=Sof(H02G)=Sof(H02H)=Sof(C02P)=
 Sof(H02I)=Sof(H02J)=Sof(C02R)=Sof(H02K)=Sof(H02L)=Sof(C02S)=Sof(H02M)=
 Sof(H02N)=Sof(C02T)=Sof(H02O)=Sof(H02P)=Sof(C02V)=Sof(H02Q)=Sof(H02R)=
 Sof(C032)=Sof(H03A)=Sof(H03B)=Sof(C033)=Sof(H03C)=Sof(H03D)=Sof(C036)=
 Sof(H03E)=Sof(H03F)=Sof(C038)=Sof(H03G)=Sof(H03H)=Sof(C039)=Sof(H03I)=
 Sof(H03J)=Sof(C03A)=Sof(H03K)=Sof(H03L)=Sof(C03E)=Sof(H03M)=Sof(H03N)=
 Sof(C03H)=Sof(H03O)=Sof(H03P)=Sof(C03Q)=Sof(H03Q)=Sof(H03R)=Sof(Li3R)=FVAR(2)
6.a Secondary CH2 refined with riding coordinates:
 C02F(H02S,H02T), C02J(H02A,H02B), C02K(H02C,H02D), C02L(H02U,H02V), C02M(H02E,
 H02F), C02O(H02G,H02H), C02P(H02I,H02J), C02R(H02K,H02L), C02S(H02M,H02N),
 C02T(H02O,H02P), C02U(H02W,H02X), C02V(H02Q,H02R), C02W(H02Y,H), C02X(H02Z,HA),
  C02Y(H02,HB), C02Z(H1,HC), C030(H03S,H03T), C031(H03U,H03V), C032(H03A,H03B),
 C033(H03C,H03D), C034(H03W,H03X), C035(H03Y,HD), C036(H03E,H03F), C037(H03Z,
 HE), C038(H03G,H03H), C039(H03I,H03J), C03A(H03K,H03L), C03B(H03,HF), C03D(H2,
 HG), C03E(H03M,H03N), C03F(H3,HH), C03H(H03O,H03P), C03I(H4,HI), C03N(H5,HJ),
 C03O(H8,HK), C03Q(H03Q,H03R), C65(H65A,H65B), C1A(H1AA,H1AB), C0(H0A,H0B),
 C03C(H9,HL), C03J(H10,HM), C1B(H1BA,H1BB), C02G(H11,HN), C1C(H1CA,H1CB),
 C1D(H1DA,H1DB), C1E(H1EA,H1EB), C02{(H16,HO), C03G(H17,HP), C1F(H1FA,H1FB),
 C1G(H1GA,H1GB), C1H(H1HA,H1HB), C1I(H1IA,H1IB), C1J(H1JA,H1JB), C03P(H18,HQ),
 C02N(H19,HR), C66(H66A,H66B), C02Q(H21,HS), C1K(H1KA,H1KB), C1L(H1LA,H1LB),
 C1M(H1MA,H1MB), C1N(H1NA,H1NB), C1O(H1OA,H1OB), C1P(H1PA,H1PB), C1Q(H1QA,H1QB),
  C1R(H1RA,H1RB), C03R(H27,HT), C1S(H1SA,H1SB), C1T(H1TA,H1TB), C1U(H1UA,H1UB),
 C1V(H1VA,H1VB), C1W(H1WA,H1WB), C1X(H1XA,H1XB)
6.b Aromatic/amide H refined with riding coordinates:
 C00C(H00C), C00J(H00J), C31(H31), C48(H48), C51(H51), C49(H49), C30(H30),
 C41(H41), C40(H40), C59(H59), C20(H20), C6(H6), C35(H35), C29(H29), C7(H7),
 C12(H12), C14(H14), C32(H32), C50(H50), C53(H53), C22(H22), C13(H13), C23(H23),
  C57(H57), C46(H46), C61(H61), C43(H43), C34(H34), C64(H64), C58(H58),
 C44(H44), C60(H60), C26(H26), C25(H25), C36(H36), C33(H33), C54(H54), C47(H47),
  C42(H42), C63(H63), C56(H56), C37(H37), C15(H15), C52(H52), C24(H24),
 C45(H45), C55(H55), C62(H62)
;
_smtbx_masks_void_probe_radius 1.2
_smtbx_masks_void_truncation_radius 1.2
_olex2_submission_special_instructions 'No special instructions were received'

loop_
_space_group_symop_operation_xyz
'x, y, z'
'-x, y+1/2, -z+1/2'
'-x, -y, -z'
'x, -y-1/2, z-1/2'

loop_
_atom_site_label
_atom_site_type_symbol
_atom_site_fract_x
_atom_site_fract_y
_atom_site_fract_z
_atom_site_U_iso_or_equiv
_atom_site_adp_type
_atom_site_occupancy
_atom_site_site_symmetry_order
_atom_site_calc_flag
_atom_site_refinement_flags_posn
_atom_site_refinement_flags_adp
_atom_site_refinement_flags_occupancy
_atom_site_disorder_assembly
_atom_site_disorder_group
O001 O 0.3797(7) 0.6659(11) 0.5875(5) 0.043(2) Uani 0.610(13) 1 d D U P A 1
O002 O 0.4768(5) 0.6246(14) 0.6590(8) 0.045(2) Uani 0.610(13) 1 d D U P A 1
O003 O 0.3537(5) 0.5566(11) 0.6796(7) 0.046(2) Uani 0.610(13) 1 d D U P A 1
O004 O 0.1218(3) 0.6165(7) 0.3716(4) 0.0509(18) Uani 0.876(5) 1 d D U P B 1
O005 O 0.1757(3) 0.6350(6) 0.4747(3) 0.0433(17) Uani 0.876(5) 1 d D U P B 1
C50 C 0.6836(3) 0.7723(6) 0.6396(3) 0.0189(14) Uani 1 1 d . U . . .
O007 O 0.4232(5) 0.4274(10) 0.6987(5) 0.046(2) Uani 0.610(13) 1 d D U P A 1
O008 O 0.0707(3) 0.7326(8) 0.4604(4) 0.0539(18) Uani 0.876(5) 1 d D U P B 1
C31 C 0.7470(3) 0.5691(6) 0.6840(3) 0.0175(14) Uani 1 1 d . U . . .
C37 C 0.7221(3) 0.7990(6) 0.4958(3) 0.0220(15) Uani 1 1 d . U . . .
C36 C 0.7389(3) 0.5619(6) 0.6283(3) 0.0229(16) Uani 1 1 d . U . . .
H00C H 0.751354 0.614589 0.611299 0.027 Uiso 1 1 calc R U . . .
O00D O 0.1401(3) 0.8716(6) 0.4845(3) 0.0464(17) Uani 0.876(5) 1 d D U P B 1
O00E O 0.1028(3) 0.8746(7) 0.3467(3) 0.0517(17) Uani 0.876(5) 1 d D U P B 1
C49 C 0.6521(3) 0.7944(6) 0.5890(3) 0.0214(15) Uani 1 1 d . U . . .
C52 C 0.7423(3) 0.8069(6) 0.5958(3) 0.0200(14) Uani 1 1 d . U . . .
C53 C 0.7099(3) 0.8126(6) 0.5462(3) 0.0211(14) Uani 1 1 d . U . . .
C55 C 0.8146(3) 0.8214(6) 0.7937(3) 0.0213(15) Uani 1 1 d . U . . .
C32 C 0.7253(3) 0.4932(6) 0.7063(3) 0.0189(15) Uani 1 1 d . U . . .
H00J H 0.727572 0.498549 0.743764 0.023 Uiso 1 1 calc R U . . .
C57 C 0.8046(3) 0.6336(6) 0.7703(3) 0.0204(15) Uani 1 1 d . U . . .
C25 C 0.8138(3) 0.5192(6) 0.7900(3) 0.0235(15) Uani 1 1 d . U . . .
C61 C 0.7341(3) 0.9315(6) 0.6685(3) 0.0208(15) Uani 1 1 d . U . . .
O00N O 0.3004(6) 0.7806(13) 0.5595(7) 0.052(3) Uani 0.610(13) 1 d D U P A 1
C19 C 0.8669(3) 0.6885(6) 0.8580(3) 0.0252(16) Uani 1 1 d . U . . .
C54 C 0.6629(3) 0.8244(6) 0.5403(3) 0.0224(15) Uani 1 1 d . U . . .
C67 C 0.7903(3) 0.7882(6) 0.6090(3) 0.0217(14) Uani 1 1 d . U . . .
C63 C 0.7126(3) 1.1154(7) 0.6616(3) 0.0308(18) Uani 1 1 d . U . . .
H31 H 0.694112 1.172216 0.642561 0.037 Uiso 1 1 calc R U . . .
C60 C 0.7869(3) 0.8488(6) 0.7416(3) 0.0206(15) Uani 1 1 d . U . . .
C30 C 0.8101(3) 0.4882(7) 0.8398(3) 0.0275(17) Uani 1 1 d . U . . .
H48 H 0.801869 0.539226 0.861856 0.033 Uiso 1 1 calc R U . . .
C58 C 0.7749(3) 0.6521(6) 0.7193(3) 0.0196(14) Uani 1 1 d . U . . .
C66 C 0.7652(3) 0.9483(6) 0.7202(3) 0.0218(15) Uani 1 1 d . U . . .
C56 C 0.8283(3) 0.7133(6) 0.8084(3) 0.0208(15) Uani 1 1 d . U . . .
C33 C 0.7002(3) 0.4092(6) 0.6742(3) 0.0251(16) Uani 1 1 d . U . . .
H51 H 0.687622 0.355961 0.690730 0.030 Uiso 1 1 calc R U . . .
C7 C 0.6702(3) 0.7214(7) 0.6824(3) 0.0226(15) Uani 1 1 d . U . . .
C43 C 0.6300(3) 0.8765(7) 0.4936(3) 0.0254(16) Uani 1 1 d . U . . .
C26 C 0.8266(3) 0.4423(6) 0.7591(3) 0.0272(17) Uani 1 1 d . U . . .
H49 H 0.830081 0.461461 0.725162 0.033 Uiso 1 1 calc R U . . .
C68 C 0.8093(3) 0.7712(6) 0.6651(3) 0.0208(14) Uani 1 1 d . U . . .
C1 C 0.6037(3) 0.7848(7) 0.5823(3) 0.0249(15) Uani 1 1 d . U . . .
C65 C 0.7717(3) 1.0526(6) 0.7417(3) 0.0252(16) Uani 1 1 d . U . . .
H30 H 0.794080 1.066922 0.776030 0.030 Uiso 1 1 calc R U . . .
C64 C 0.7449(3) 1.1332(6) 0.7119(3) 0.0267(17) Uani 1 1 d . U . . .
H41 H 0.748939 1.203178 0.726466 0.032 Uiso 1 1 calc R U . . .
C70 C 0.8825(3) 0.7566(7) 0.6569(3) 0.0309(18) Uani 1 1 d . U . . .
H40 H 0.914039 0.748309 0.673171 0.037 Uiso 1 1 calc R U . . .
C13 C 0.8304(3) 0.9076(6) 0.8358(3) 0.0246(15) Uani 1 1 d . U . . .
C34 C 0.6941(3) 0.4049(6) 0.6185(3) 0.0289(17) Uani 1 1 d . U . . .
H59 H 0.676850 0.349776 0.596250 0.035 Uiso 1 1 calc R U . . .
C51 C 0.7315(3) 0.8156(6) 0.6494(3) 0.0215(14) Uani 1 1 d . U . . .
C62 C 0.7069(3) 1.0132(6) 0.6388(3) 0.0263(17) Uani 1 1 d . U . . .
H20 H 0.685071 0.999841 0.603894 0.032 Uiso 1 1 calc R U . . .
C8 C 0.6391(3) 0.6386(7) 0.6696(3) 0.0245(16) Uani 1 1 d . U . . .
H6 H 0.628117 0.613096 0.632901 0.029 Uiso 1 1 calc R U . . .
C38 C 0.7271(3) 0.6974(7) 0.4776(3) 0.0291(17) Uani 1 1 d . U . . .
H35 H 0.719890 0.637942 0.495744 0.035 Uiso 1 1 calc R U . . .
C59 C 0.7750(3) 0.7652(6) 0.6954(3) 0.0225(14) Uani 1 1 d . U . . .
N01D N 0.3471(5) 0.7931(12) 0.6832(6) 0.048(2) Uani 0.610(13) 1 d D U P A 1
C69 C 0.8551(3) 0.7538(7) 0.6885(3) 0.0254(16) Uani 1 1 d . U . . .
H29 H 0.867669 0.739835 0.726690 0.030 Uiso 1 1 calc R U . . .
C12 C 0.6870(3) 0.7518(7) 0.7372(3) 0.0301(18) Uani 1 1 d . U . . .
H7 H 0.709390 0.805457 0.747747 0.036 Uiso 1 1 calc R U . . .
C6 C 0.5849(3) 0.8410(7) 0.6156(3) 0.0306(17) Uani 1 1 d . U . . .
H12 H 0.603740 0.886024 0.643222 0.037 Uiso 1 1 calc R U . . .
C9 C 0.6236(3) 0.5921(7) 0.7088(4) 0.0307(17) Uani 1 1 d . U . . .
H14 H 0.602063 0.536581 0.698375 0.037 Uiso 1 1 calc R U . . .
C72 C 0.8184(3) 0.7884(7) 0.5770(3) 0.0296(17) Uani 1 1 d . U . . .
H32 H 0.806158 0.800156 0.538565 0.036 Uiso 1 1 calc R U . . .
N01J N 0.4193(5) 0.4781(11) 0.5927(5) 0.045(2) Uani 0.610(13) 1 d D U P A 1
C35 C 0.7137(3) 0.4825(7) 0.5963(3) 0.0296(18) Uani 1 1 d . U . . .
H50 H 0.709632 0.480944 0.558157 0.035 Uiso 1 1 calc R U . . .
C24 C 0.8707(3) 0.7235(7) 0.9102(3) 0.0303(17) Uani 1 1 d . U . . .
H53 H 0.847600 0.766229 0.915324 0.036 Uiso 1 1 calc R U . . .
C44 C 0.6267(3) 0.8605(8) 0.4384(3) 0.0310(18) Uani 1 1 d . U . . .
H22 H 0.647248 0.813508 0.430426 0.037 Uiso 1 1 calc R U . . .
C2 C 0.5746(3) 0.7192(8) 0.5419(4) 0.0332(18) Uani 1 1 d . U . . .
H13 H 0.586121 0.680216 0.518060 0.040 Uiso 1 1 calc R U . . .
O01O O 0.0152(3) 0.8017(8) 0.2842(4) 0.064(2) Uani 0.876(5) 1 d D U P B 1
C48 C 0.5991(3) 0.9521(7) 0.5014(4) 0.0297(17) Uani 1 1 d . U . . .
H23 H 0.601124 0.970813 0.537797 0.036 Uiso 1 1 calc R U . . .
C29 C 0.8181(3) 0.3837(7) 0.8579(4) 0.0348(18) Uani 1 1 d . U . . .
H57 H 0.815260 0.363972 0.892155 0.042 Uiso 1 1 calc R U . . .
N01R N 0.1880(3) 0.8209(8) 0.4179(4) 0.0467(18) Uani 0.876(5) 1 d D U P B 1
C14 C 0.8019(3) 0.9494(7) 0.8614(3) 0.0301(17) Uani 1 1 d . U . . .
H46 H 0.771733 0.924998 0.850597 0.036 Uiso 1 1 calc R U . . .
C21 C 0.9372(3) 0.5939(8) 0.8996(4) 0.039(2) Uani 1 1 d . U . . .
H61 H 0.959872 0.549062 0.894936 0.047 Uiso 1 1 calc R U . . .
C46 C 0.5634(3) 0.9812(8) 0.4052(4) 0.041(2) Uani 1 1 d . U . . .
H43 H 0.540989 1.014999 0.375758 0.050 Uiso 1 1 calc R U . . .
C47 C 0.5665(3) 0.9992(8) 0.4581(4) 0.0342(18) Uani 1 1 d . U . . .
H34 H 0.545452 1.045698 0.465541 0.041 Uiso 1 1 calc R U . . .
C22 C 0.9411(3) 0.6294(8) 0.9506(4) 0.042(2) Uani 1 1 d . U . . .
H64 H 0.965564 0.608717 0.981852 0.050 Uiso 1 1 calc R U . . .
C27 C 0.8343(3) 0.3394(7) 0.7774(4) 0.0347(19) Uani 1 1 d . U . . .
H58 H 0.842704 0.288120 0.755563 0.042 Uiso 1 1 calc R U . . .
C39 C 0.7421(3) 0.6808(8) 0.4345(3) 0.0376(19) Uani 1 1 d . U . . .
H44 H 0.745317 0.610086 0.423463 0.045 Uiso 1 1 calc R U . . .
C23 C 0.9081(3) 0.6967(8) 0.9554(4) 0.0365(19) Uani 1 1 d . U . . .
H60 H 0.910782 0.725546 0.990347 0.044 Uiso 1 1 calc R U . . .
C10 C 0.6394(3) 0.6260(8) 0.7630(4) 0.0369(19) Uani 1 1 d . U . . .
H26 H 0.628193 0.595751 0.789548 0.044 Uiso 1 1 calc R U . . .
C3 C 0.5294(3) 0.7101(8) 0.5361(4) 0.0398(19) Uani 1 1 d . U . . .
H25 H 0.510249 0.664669 0.508978 0.048 Uiso 1 1 calc R U . . .
C42 C 0.7327(3) 0.8829(8) 0.4679(3) 0.0331(18) Uani 1 1 d . U . . .
H36 H 0.730032 0.953688 0.479179 0.040 Uiso 1 1 calc R U . . .
C45 C 0.5944(3) 0.9112(8) 0.3952(4) 0.040(2) Uani 1 1 d . U . . .
H33 H 0.593357 0.898215 0.358578 0.048 Uiso 1 1 calc R U . . .
C20 C 0.9007(3) 0.6219(7) 0.8540(4) 0.0321(18) Uani 1 1 d . U . . .
H54 H 0.898930 0.594602 0.819022 0.039 Uiso 1 1 calc R U . . .
C18 C 0.8738(3) 0.9471(7) 0.8519(3) 0.0345(19) Uani 1 1 d . U . . .
H47 H 0.894148 0.922901 0.834351 0.041 Uiso 1 1 calc R U . . .
C71 C 0.8632(3) 0.7718(7) 0.6009(3) 0.0321(18) Uani 1 1 d . U . . .
H42 H 0.881856 0.770503 0.578634 0.039 Uiso 1 1 calc R U . . .
C28 C 0.8301(3) 0.3089(7) 0.8265(4) 0.0356(19) Uani 1 1 d . U . . .
H63 H 0.835339 0.237345 0.838619 0.043 Uiso 1 1 calc R U . . .
C17 C 0.8877(3) 1.0218(8) 0.8936(4) 0.041(2) Uani 1 1 d . U . . .
H56 H 0.917726 1.047506 0.904919 0.049 Uiso 1 1 calc R U . . .
O029 O 0.4390(4) 0.6952(11) 0.7292(5) 0.056(3) Uani 0.610(13) 1 d D U P A 1
C4 C 0.5127(3) 0.7678(8) 0.5701(4) 0.0392(19) Uani 1 1 d . U . . .
H37 H 0.481767 0.762042 0.566119 0.047 Uiso 1 1 calc R U . . .
C11 C 0.6719(3) 0.7055(8) 0.7775(4) 0.0377(19) Uani 1 1 d . U . . .
H15 H 0.683913 0.728323 0.814569 0.045 Uiso 1 1 calc R U . . .
C40 C 0.7527(3) 0.7645(8) 0.4065(4) 0.039(2) Uani 1 1 d . U . . .
H52 H 0.763323 0.753095 0.376652 0.047 Uiso 1 1 calc R U . . .
C5 C 0.5399(3) 0.8338(8) 0.6100(4) 0.0364(19) Uani 1 1 d . U . . .
H24 H 0.527892 0.873556 0.633164 0.044 Uiso 1 1 calc R U . . .
C41 C 0.7471(3) 0.8647(8) 0.4237(4) 0.0380(19) Uani 1 1 d . U . . .
H45 H 0.753412 0.923888 0.404619 0.046 Uiso 1 1 calc R U . . .
C02F C 0.0767(6) 0.8085(11) 0.5043(6) 0.047(2) Uani 0.876(5) 1 d D U P B 1
H02S H 0.093865 0.775435 0.539801 0.056 Uiso 0.876(5) 1 calc R U P B 1
H02T H 0.047002 0.830340 0.505892 0.056 Uiso 0.876(5) 1 calc R U P B 1
N02G N 0.0289(4) 0.6236(10) 0.3575(5) 0.059(2) Uani 0.876(5) 1 d D U P B 1
C15 C 0.8160(3) 1.0259(8) 0.9025(4) 0.038(2) Uani 1 1 d . U . . .
H55 H 0.795742 1.054438 0.919103 0.045 Uiso 1 1 calc R U . . .
C16 C 0.8589(4) 1.0583(8) 0.9181(4) 0.044(2) Uani 1 1 d . U . . .
H62 H 0.869337 1.108185 0.947208 0.053 Uiso 1 1 calc R U . . .
C02J C 0.3708(8) 0.6191(13) 0.5348(6) 0.043(3) Uani 0.610(13) 1 d D U P A 1
H02A H 0.391853 0.645789 0.516655 0.052 Uiso 0.610(13) 1 calc R U P A 1
H02B H 0.339597 0.633443 0.510819 0.052 Uiso 0.610(13) 1 calc R U P A 1
C02K C 0.4965(6) 0.541(2) 0.6361(12) 0.045(3) Uani 0.610(13) 1 d D U P A 1
H02C H 0.504994 0.480121 0.661501 0.055 Uiso 0.610(13) 1 calc R U P A 1
H02D H 0.523741 0.567529 0.629118 0.055 Uiso 0.610(13) 1 calc R U P A 1
C02L C 0.1011(4) 0.9029(10) 0.4946(5) 0.049(2) Uani 0.876(5) 1 d D U P B 1
H02U H 0.081558 0.943426 0.462806 0.059 Uiso 0.876(5) 1 calc R U P B 1
H02V H 0.109118 0.949883 0.527219 0.059 Uiso 0.876(5) 1 calc R U P B 1
C02M C 0.3362(6) 0.8243(15) 0.5448(8) 0.048(3) Uani 0.610(13) 1 d D U P A 1
H02E H 0.335997 0.902631 0.547930 0.058 Uiso 0.610(13) 1 calc R U P A 1
H02F H 0.332446 0.805809 0.506291 0.058 Uiso 0.610(13) 1 calc R U P A 1
C02O C 0.4605(8) 0.509(2) 0.5822(9) 0.045(2) Uani 0.610(13) 1 d D U P A 1
H02G H 0.454112 0.569176 0.556064 0.054 Uiso 0.610(13) 1 calc R U P A 1
H02H H 0.471471 0.448668 0.565532 0.054 Uiso 0.610(13) 1 calc R U P A 1
C02P C 0.3803(6) 0.7803(12) 0.5827(8) 0.042(3) Uani 0.610(13) 1 d D U P A 1
H02I H 0.404714 0.800926 0.568497 0.050 Uiso 0.610(13) 1 calc R U P A 1
H02J H 0.386960 0.812345 0.619509 0.050 Uiso 0.610(13) 1 calc R U P A 1
C02R C 0.3780(7) 0.5010(13) 0.5478(7) 0.046(3) Uani 0.610(13) 1 d D U P A 1
H02K H 0.352204 0.473331 0.557358 0.055 Uiso 0.610(13) 1 calc R U P A 1
H02L H 0.378690 0.463109 0.514473 0.055 Uiso 0.610(13) 1 calc R U P A 1
C02S C 0.3172(6) 0.7192(13) 0.6996(8) 0.048(2) Uani 0.610(13) 1 d D U P A 1
H02M H 0.287653 0.752962 0.693519 0.057 Uiso 0.610(13) 1 calc R U P A 1
H02N H 0.330558 0.701543 0.739012 0.057 Uiso 0.610(13) 1 calc R U P A 1
C02T C 0.4029(6) 0.4361(14) 0.7406(6) 0.044(3) Uani 0.610(13) 1 d D U P A 1
H02O H 0.420634 0.486282 0.769106 0.053 Uiso 0.610(13) 1 calc R U P A 1
H02P H 0.403900 0.365813 0.758243 0.053 Uiso 0.610(13) 1 calc R U P A 1
C02U C 0.1793(4) 0.8524(10) 0.3605(5) 0.049(2) Uani 0.876(5) 1 d D U P B 1
H02W H 0.175045 0.787295 0.337870 0.059 Uiso 0.876(5) 1 calc R U P B 1
H02X H 0.206244 0.889305 0.357977 0.059 Uiso 0.876(5) 1 calc R U P B 1
C02V C 0.5050(6) 0.6594(19) 0.7121(10) 0.051(3) Uani 0.610(13) 1 d D U P A 1
H02Q H 0.533828 0.687117 0.710438 0.062 Uiso 0.610(13) 1 calc R U P A 1
H02R H 0.511221 0.600137 0.738785 0.062 Uiso 0.610(13) 1 calc R U P A 1
C02W C 0.1518(4) 0.5266(10) 0.3895(5) 0.048(2) Uani 0.876(5) 1 d D U P B 1
H02Y H 0.177640 0.532834 0.376137 0.057 Uiso 0.876(5) 1 calc R U P B 1
H H 0.135767 0.459360 0.375639 0.057 Uiso 0.876(5) 1 calc R U P B 1
C02X C 0.0360(5) 0.5789(11) 0.4147(6) 0.057(2) Uani 0.876(5) 1 d D U P B 1
H02Z H 0.011629 0.527395 0.412206 0.068 Uiso 0.876(5) 1 calc R U P B 1
HA H 0.064684 0.539277 0.426853 0.068 Uiso 0.876(5) 1 calc R U P B 1
C02Y C 0.1623(4) 0.9549(9) 0.4698(5) 0.049(2) Uani 0.876(5) 1 d D U P B 1
H02 H 0.173617 1.005062 0.500832 0.058 Uiso 0.876(5) 1 calc R U P B 1
HB H 0.141314 0.993726 0.438288 0.058 Uiso 0.876(5) 1 calc R U P B 1
C02Z C 0.1399(4) 0.9223(10) 0.3367(5) 0.051(2) Uani 0.876(5) 1 d D U P B 1
H1 H 0.145733 0.993416 0.353955 0.061 Uiso 0.876(5) 1 calc R U P B 1
HC H 0.133628 0.930539 0.296748 0.061 Uiso 0.876(5) 1 calc R U P B 1
C030 C 0.0893(4) 0.6022(11) 0.3193(5) 0.053(2) Uani 0.876(5) 1 d D U P B 1
H03S H 0.101461 0.554436 0.297151 0.064 Uiso 0.876(5) 1 calc R U P B 1
H03T H 0.082440 0.671462 0.300220 0.064 Uiso 0.876(5) 1 calc R U P B 1
C031 C 0.0233(5) 0.8716(12) 0.3268(5) 0.060(2) Uani 0.876(5) 1 d D U P B 1
H03U H 0.030259 0.833442 0.362209 0.072 Uiso 0.876(5) 1 calc R U P B 1
H03V H -0.002931 0.918361 0.322005 0.072 Uiso 0.876(5) 1 calc R U P B 1
C032 C 0.2875(6) 0.8453(16) 0.5980(7) 0.052(3) Uani 0.610(13) 1 d D U P A 1
H03A H 0.265134 0.805139 0.609465 0.062 Uiso 0.610(13) 1 calc R U P A 1
H03B H 0.272285 0.909610 0.578447 0.062 Uiso 0.610(13) 1 calc R U P A 1
C033 C 0.3537(6) 0.4746(14) 0.7184(7) 0.047(3) Uani 0.610(13) 1 d D U P A 1
H03C H 0.333314 0.415868 0.700273 0.056 Uiso 0.610(13) 1 calc R U P A 1
H03D H 0.344059 0.503272 0.748466 0.056 Uiso 0.610(13) 1 calc R U P A 1
C034 C 0.0369(5) 0.6574(12) 0.4567(6) 0.056(2) Uani 0.876(5) 1 d D U P B 1
H03W H 0.007363 0.693345 0.447098 0.067 Uiso 0.876(5) 1 calc R U P B 1
H03X H 0.042806 0.621637 0.492571 0.067 Uiso 0.876(5) 1 calc R U P B 1
C035 C 0.2003(4) 0.9118(10) 0.4545(5) 0.049(2) Uani 0.876(5) 1 d D U P B 1
H03Y H 0.212084 0.968588 0.436587 0.059 Uiso 0.876(5) 1 calc R U P B 1
HD H 0.224635 0.890671 0.488383 0.059 Uiso 0.876(5) 1 calc R U P B 1
C036 C 0.3242(7) 0.8802(13) 0.6487(7) 0.053(3) Uani 0.610(13) 1 d D U P A 1
H03E H 0.346440 0.922140 0.637833 0.064 Uiso 0.610(13) 1 calc R U P A 1
H03F H 0.311258 0.927339 0.670268 0.064 Uiso 0.610(13) 1 calc R U P A 1
C037 C 0.2221(4) 0.7320(10) 0.4336(5) 0.050(2) Uani 0.876(5) 1 d D U P B 1
H03Z H 0.215652 0.679651 0.403342 0.060 Uiso 0.876(5) 1 calc R U P B 1
HE H 0.252644 0.760905 0.440090 0.060 Uiso 0.876(5) 1 calc R U P B 1
C038 C 0.4234(7) 0.3696(12) 0.6127(7) 0.045(3) Uani 0.610(13) 1 d D U P A 1
H03G H 0.455588 0.350820 0.628404 0.054 Uiso 0.610(13) 1 calc R U P A 1
H03H H 0.409334 0.321087 0.581563 0.054 Uiso 0.610(13) 1 calc R U P A 1
C039 C 0.4013(7) 0.3542(13) 0.6559(7) 0.046(3) Uani 0.610(13) 1 d D U P A 1
H03I H 0.368740 0.369733 0.640688 0.055 Uiso 0.610(13) 1 calc R U P A 1
H03J H 0.405367 0.280361 0.669861 0.055 Uiso 0.610(13) 1 calc R U P A 1
C03A C 0.3114(5) 0.6175(13) 0.6648(9) 0.046(3) Uani 0.610(13) 1 d D U P A 1
H03K H 0.287590 0.572844 0.670748 0.055 Uiso 0.610(13) 1 calc R U P A 1
H03L H 0.301874 0.636688 0.625467 0.055 Uiso 0.610(13) 1 calc R U P A 1
C03B C 0.1672(4) 0.5295(9) 0.4509(5) 0.047(2) Uani 0.876(5) 1 d D U P B 1
H03 H 0.144108 0.494886 0.463385 0.056 Uiso 0.876(5) 1 calc R U P B 1
HF H 0.195098 0.487178 0.465207 0.056 Uiso 0.876(5) 1 calc R U P B 1
C03D C 0.2201(4) 0.6792(10) 0.4843(5) 0.052(2) Uani 0.876(5) 1 d D U P B 1
H2 H 0.242784 0.621849 0.495162 0.062 Uiso 0.876(5) 1 calc R U P B 1
HG H 0.226970 0.731477 0.514578 0.062 Uiso 0.876(5) 1 calc R U P B 1
C03E C 0.4792(6) 0.7451(16) 0.7283(11) 0.054(3) Uani 0.610(13) 1 d D U P A 1
H03M H 0.496466 0.773780 0.764955 0.065 Uiso 0.610(13) 1 calc R U P A 1
H03N H 0.472428 0.803898 0.701317 0.065 Uiso 0.610(13) 1 calc R U P A 1
C03F C 0.0640(4) 0.9358(11) 0.3248(6) 0.059(2) Uani 0.876(5) 1 d D U P B 1
H3 H 0.060135 0.955211 0.286354 0.070 Uiso 0.876(5) 1 calc R U P B 1
HH H 0.066542 1.002129 0.346246 0.070 Uiso 0.876(5) 1 calc R U P B 1
C03H C 0.3835(5) 0.8322(12) 0.7303(7) 0.052(3) Uani 0.610(13) 1 d D U P A 1
H03O H 0.370416 0.866782 0.755843 0.062 Uiso 0.610(13) 1 calc R U P A 1
H03P H 0.400164 0.887193 0.717438 0.062 Uiso 0.610(13) 1 calc R U P A 1
C03I C 0.0466(5) 0.5547(12) 0.3242(6) 0.061(2) Uani 0.876(5) 1 d D U P B 1
H4 H 0.023950 0.546388 0.287253 0.073 Uiso 0.876(5) 1 calc R U P B 1
HI H 0.053033 0.483492 0.341375 0.073 Uiso 0.876(5) 1 calc R U P B 1
C03N C -0.0150(4) 0.6652(13) 0.3328(6) 0.066(2) Uani 0.876(5) 1 d D U P B 1
H5 H -0.022465 0.710602 0.359904 0.080 Uiso 0.876(5) 1 calc R U P B 1
HJ H -0.036666 0.605566 0.323481 0.080 Uiso 0.876(5) 1 calc R U P B 1
C03O C -0.0204(5) 0.7263(13) 0.2843(6) 0.070(3) Uani 0.876(5) 1 d D U P B 1
H8 H -0.048806 0.766833 0.276007 0.084 Uiso 0.876(5) 1 calc R U P B 1
HK H -0.024343 0.675903 0.253639 0.084 Uiso 0.876(5) 1 calc R U P B 1
C03Q C 0.4170(6) 0.7475(14) 0.7619(6) 0.056(3) Uani 0.610(13) 1 d D U P A 1
H03Q H 0.439900 0.781447 0.793561 0.068 Uiso 0.610(13) 1 calc R U P A 1
H03R H 0.400908 0.694057 0.776497 0.068 Uiso 0.610(13) 1 calc R U P A 1
Li3R Li 0.4107(7) 0.5868(17) 0.6566(8) 0.042(2) Uani 0.610(13) 1 d D U P A 1
Li03 Li 0.1217(7) 0.7434(16) 0.4181(8) 0.050(2) Uani 0.876(5) 1 d D U P B 1
C73 C 0.046(2) 0.571(4) 0.439(2) 0.057(3) Uani 0.124(5) 1 d D U P B 2
H65A H 0.025119 0.518025 0.446650 0.068 Uiso 0.124(5) 1 calc R U P B 2
H65B H 0.076534 0.542293 0.454343 0.068 Uiso 0.124(5) 1 calc R U P B 2
O0 O 0.1219(13) 0.630(2) 0.3691(16) 0.051(3) Uani 0.124(5) 1 d D U P B 2
C1A C 0.158(2) 0.560(4) 0.399(3) 0.049(3) Uani 0.124(5) 1 d D U P B 2
H1AA H 0.177873 0.544108 0.376902 0.059 Uiso 0.124(5) 1 calc R U P B 2
H1AB H 0.146310 0.492221 0.407791 0.059 Uiso 0.124(5) 1 calc R U P B 2
C0 C 0.0883(17) 0.573(4) 0.3284(18) 0.055(3) Uani 0.124(5) 1 d D U P B 2
H0A H 0.102703 0.523463 0.309487 0.066 Uiso 0.124(5) 1 calc R U P B 2
H0B H 0.069398 0.623046 0.300734 0.066 Uiso 0.124(5) 1 calc R U P B 2
Li Li 0.1083(12) 0.768(3) 0.3997(14) 0.050(3) Uani 0.124(5) 1 d D U P B 2
C03C C 0.1848(18) 0.616(3) 0.451(2) 0.049(3) Uani 0.124(5) 1 d D U P B 2
H9 H 0.175661 0.586114 0.481053 0.059 Uiso 0.124(5) 1 calc R U P B 2
HL H 0.216875 0.597834 0.458818 0.059 Uiso 0.124(5) 1 calc R U P B 2
C03J C 0.0592(19) 0.511(4) 0.354(3) 0.058(3) Uani 0.124(5) 1 d D U P B 2
H10 H 0.038201 0.465310 0.325848 0.070 Uiso 0.124(5) 1 calc R U P B 2
HM H 0.078440 0.464403 0.383340 0.070 Uiso 0.124(5) 1 calc R U P B 2
O1 O 0.1811(11) 0.730(3) 0.4523(13) 0.049(3) Uani 0.124(5) 1 d D U P B 2
O2 O 0.0749(16) 0.743(3) 0.4625(18) 0.052(3) Uani 0.124(5) 1 d D U P B 2
O3 O 0.1147(13) 0.923(3) 0.4474(14) 0.050(3) Uani 0.124(5) 1 d D U P B 2
O00F O 0.0592(11) 0.848(3) 0.3177(14) 0.058(3) Uani 0.124(5) 1 d D U P B 2
N01S N 0.1514(11) 0.879(3) 0.3663(13) 0.051(3) Uani 0.124(5) 1 d D U P B 2
N02H N 0.0337(16) 0.582(5) 0.377(2) 0.059(3) Uani 0.124(5) 1 d D U P B 2
C1B C 0.2127(13) 0.794(5) 0.436(2) 0.050(3) Uani 0.124(5) 1 d D U P B 2
H1BA H 0.241848 0.756188 0.445173 0.060 Uiso 0.124(5) 1 calc R U P B 2
H1BB H 0.217892 0.862007 0.456385 0.060 Uiso 0.124(5) 1 calc R U P B 2
C02G C 0.080(4) 0.829(6) 0.501(4) 0.050(3) Uani 0.124(5) 1 d D U P B 2
H11 H 0.085719 0.799245 0.538553 0.060 Uiso 0.124(5) 1 calc R U P B 2
HN H 0.051429 0.869885 0.491442 0.060 Uiso 0.124(5) 1 calc R U P B 2
C1C C 0.043(3) 0.669(6) 0.468(3) 0.055(3) Uani 0.124(5) 1 d D U P B 2
H1CA H 0.012521 0.699713 0.452299 0.066 Uiso 0.124(5) 1 calc R U P B 2
H1CB H 0.048736 0.653932 0.507136 0.066 Uiso 0.124(5) 1 calc R U P B 2
C1D C 0.117(2) 0.899(5) 0.5012(17) 0.049(3) Uani 0.124(5) 1 d D U P B 2
H1DA H 0.115110 0.965884 0.520860 0.059 Uiso 0.124(5) 1 calc R U P B 2
H1DB H 0.145804 0.864535 0.520759 0.059 Uiso 0.124(5) 1 calc R U P B 2
C1E C 0.152(2) 0.981(4) 0.448(2) 0.051(3) Uani 0.124(5) 1 d D U P B 2
H1EA H 0.178417 0.952861 0.477415 0.061 Uiso 0.124(5) 1 calc R U P B 2
H1EB H 0.147683 1.055742 0.457148 0.061 Uiso 0.124(5) 1 calc R U P B 2
C02{ C 0.0799(14) 0.912(6) 0.288(2) 0.056(3) Uani 0.124(5) 1 d D U P B 2
H16 H 0.074502 0.987529 0.293681 0.067 Uiso 0.124(5) 1 calc R U P B 2
HO H 0.066975 0.895405 0.248599 0.067 Uiso 0.124(5) 1 calc R U P B 2
C03G C 0.0161(13) 0.889(4) 0.310(3) 0.061(3) Uani 0.124(5) 1 d D U P B 2
H17 H 0.010645 0.951392 0.285197 0.074 Uiso 0.124(5) 1 calc R U P B 2
HP H 0.014206 0.912996 0.345667 0.074 Uiso 0.124(5) 1 calc R U P B 2
C1F C 0.1282(14) 0.890(5) 0.3074(14) 0.053(3) Uani 0.124(5) 1 d D U P B 2
H1FA H 0.133165 0.824143 0.289498 0.063 Uiso 0.124(5) 1 calc R U P B 2
H1FB H 0.142931 0.948535 0.293961 0.063 Uiso 0.124(5) 1 calc R U P B 2
C1G C 0.161(2) 0.978(3) 0.396(2) 0.051(3) Uani 0.124(5) 1 d D U P B 2
H1GA H 0.143167 1.035033 0.371747 0.061 Uiso 0.124(5) 1 calc R U P B 2
H1GB H 0.193164 0.995545 0.403327 0.061 Uiso 0.124(5) 1 calc R U P B 2
C1H C 0.1942(14) 0.814(4) 0.3757(19) 0.050(3) Uani 0.124(5) 1 d D U P B 2
H1HA H 0.187285 0.746630 0.355129 0.060 Uiso 0.124(5) 1 calc R U P B 2
H1HB H 0.216083 0.854544 0.363359 0.060 Uiso 0.124(5) 1 calc R U P B 2
C1I C -0.0125(16) 0.596(7) 0.348(2) 0.062(3) Uani 0.124(5) 1 d D U P B 2
H1IA H -0.024226 0.653049 0.366248 0.074 Uiso 0.124(5) 1 calc R U P B 2
H1IB H -0.028636 0.529672 0.350499 0.074 Uiso 0.124(5) 1 calc R U P B 2
C1J C -0.0195(13) 0.805(4) 0.285(4) 0.065(3) Uani 0.124(5) 1 d D U P B 2
H1JA H -0.037166 0.791102 0.309954 0.078 Uiso 0.124(5) 1 calc R U P B 2
H1JB H -0.040184 0.828429 0.249291 0.078 Uiso 0.124(5) 1 calc R U P B 2
C03P C -0.021(2) 0.623(5) 0.292(2) 0.065(3) Uani 0.124(5) 1 d D U P B 2
H18 H -0.054091 0.637116 0.275001 0.078 Uiso 0.124(5) 1 calc R U P B 2
HQ H -0.014582 0.560264 0.272787 0.078 Uiso 0.124(5) 1 calc R U P B 2
O01P O 0.0029(18) 0.715(4) 0.280(2) 0.065(3) Uani 0.124(5) 1 d D U P B 2
C02N C 0.3415(10) 0.842(2) 0.5546(13) 0.048(3) Uani 0.390(13) 1 d D U P A 2
H19 H 0.350233 0.914920 0.568354 0.058 Uiso 0.390(13) 1 calc R U P A 2
HR H 0.331178 0.844553 0.513986 0.058 Uiso 0.390(13) 1 calc R U P A 2
O4 O 0.3782(10) 0.6612(16) 0.5869(8) 0.043(2) Uani 0.390(13) 1 d D U P A 2
C74 C 0.3671(13) 0.597(2) 0.5393(9) 0.043(3) Uani 0.390(13) 1 d D U P A 2
H66A H 0.384670 0.618389 0.515641 0.052 Uiso 0.390(13) 1 calc R U P A 2
H66B H 0.334699 0.602985 0.517954 0.052 Uiso 0.390(13) 1 calc R U P A 2
C02Q C 0.3816(9) 0.7714(19) 0.5744(13) 0.045(3) Uani 0.390(13) 1 d D U P A 2
H21 H 0.396677 0.774203 0.546355 0.054 Uiso 0.390(13) 1 calc R U P A 2
HS H 0.402363 0.804696 0.607949 0.054 Uiso 0.390(13) 1 calc R U P A 2
Li3S Li 0.4129(9) 0.6012(19) 0.6612(10) 0.043(3) Uani 0.390(13) 1 d D U P A 2
C1K C 0.3787(10) 0.4843(19) 0.5600(10) 0.046(3) Uani 0.390(13) 1 d D U P A 2
H1KA H 0.355633 0.457541 0.574934 0.056 Uiso 0.390(13) 1 calc R U P A 2
H1KB H 0.378646 0.437883 0.529025 0.056 Uiso 0.390(13) 1 calc R U P A 2
O5 O 0.4777(8) 0.639(2) 0.6589(12) 0.046(3) Uani 0.390(13) 1 d D U P A 2
O6 O 0.3573(7) 0.5702(18) 0.6867(10) 0.047(3) Uani 0.390(13) 1 d D U P A 2
O7 O 0.4292(8) 0.4498(15) 0.7110(8) 0.048(3) Uani 0.390(13) 1 d D U P A 2
O8 O 0.4386(7) 0.7369(16) 0.7208(9) 0.055(3) Uani 0.390(13) 1 d D U P A 2
N01K N 0.4228(9) 0.4799(17) 0.6026(8) 0.046(2) Uani 0.390(13) 1 d D U P A 2
O00O O 0.3062(9) 0.809(2) 0.5712(10) 0.051(3) Uani 0.390(13) 1 d D U P A 2
C1L C 0.4981(10) 0.554(3) 0.6379(19) 0.046(3) Uani 0.390(13) 1 d D U P A 2
H1LA H 0.508519 0.496809 0.665364 0.056 Uiso 0.390(13) 1 calc R U P A 2
H1LB H 0.524069 0.580925 0.628260 0.056 Uiso 0.390(13) 1 calc R U P A 2
C1M C 0.5063(8) 0.678(3) 0.7107(15) 0.050(3) Uani 0.390(13) 1 d D U P A 2
H1MA H 0.535534 0.701436 0.708106 0.060 Uiso 0.390(13) 1 calc R U P A 2
H1MB H 0.511838 0.622646 0.739208 0.060 Uiso 0.390(13) 1 calc R U P A 2
C1N C 0.3593(9) 0.499(2) 0.7308(11) 0.048(3) Uani 0.390(13) 1 d D U P A 2
H1NA H 0.339035 0.437976 0.717582 0.058 Uiso 0.390(13) 1 calc R U P A 2
H1NB H 0.350981 0.536435 0.759873 0.058 Uiso 0.390(13) 1 calc R U P A 2
C1O C 0.3098(8) 0.603(2) 0.6578(13) 0.048(3) Uani 0.390(13) 1 d D U P A 2
H1OA H 0.288829 0.546200 0.660394 0.057 Uiso 0.390(13) 1 calc R U P A 2
H1OB H 0.304932 0.617296 0.618561 0.057 Uiso 0.390(13) 1 calc R U P A 2
C1P C 0.4089(10) 0.464(2) 0.7523(10) 0.048(3) Uani 0.390(13) 1 d D U P A 2
H1PA H 0.426397 0.516931 0.779038 0.057 Uiso 0.390(13) 1 calc R U P A 2
H1PB H 0.410731 0.395590 0.772146 0.057 Uiso 0.390(13) 1 calc R U P A 2
C1Q C 0.4097(11) 0.367(2) 0.6718(11) 0.047(3) Uani 0.390(13) 1 d D U P A 2
H1QA H 0.376972 0.378049 0.654504 0.056 Uiso 0.390(13) 1 calc R U P A 2
H1QB H 0.415166 0.296508 0.689383 0.056 Uiso 0.390(13) 1 calc R U P A 2
C1R C 0.4829(9) 0.768(3) 0.7243(16) 0.053(3) Uani 0.390(13) 1 d D U P A 2
H1RA H 0.499487 0.793091 0.761981 0.064 Uiso 0.390(13) 1 calc R U P A 2
H1RB H 0.481378 0.827436 0.698601 0.064 Uiso 0.390(13) 1 calc R U P A 2
C03R C 0.4194(8) 0.8264(19) 0.7386(12) 0.055(3) Uani 0.390(13) 1 d D U P A 2
H27 H 0.414980 0.885158 0.711819 0.066 Uiso 0.390(13) 1 calc R U P A 2
HT H 0.439694 0.851480 0.774589 0.066 Uiso 0.390(13) 1 calc R U P A 2
C1S C 0.4610(12) 0.514(3) 0.5867(14) 0.046(3) Uani 0.390(13) 1 d D U P A 2
H1SA H 0.451565 0.571628 0.559039 0.055 Uiso 0.390(13) 1 calc R U P A 2
H1SB H 0.472214 0.453961 0.570248 0.055 Uiso 0.390(13) 1 calc R U P A 2
C1T C 0.4333(10) 0.3779(19) 0.6302(11) 0.048(3) Uani 0.390(13) 1 d D U P A 2
H1TA H 0.466157 0.371956 0.648706 0.058 Uiso 0.390(13) 1 calc R U P A 2
H1TB H 0.423702 0.319883 0.602930 0.058 Uiso 0.390(13) 1 calc R U P A 2
C1U C 0.2935(10) 0.877(2) 0.6081(10) 0.052(3) Uani 0.390(13) 1 d D U P A 2
H1UA H 0.263408 0.854054 0.608020 0.063 Uiso 0.390(13) 1 calc R U P A 2
H1UB H 0.290378 0.949780 0.593160 0.063 Uiso 0.390(13) 1 calc R U P A 2
C1V C 0.3028(9) 0.7042(19) 0.6873(13) 0.052(3) Uani 0.390(13) 1 d D U P A 2
H1VA H 0.273378 0.736493 0.667077 0.062 Uiso 0.390(13) 1 calc R U P A 2
H1VB H 0.303423 0.686866 0.724896 0.062 Uiso 0.390(13) 1 calc R U P A 2
C1W C 0.3735(7) 0.793(2) 0.7434(9) 0.054(3) Uani 0.390(13) 1 d D U P A 2
H1WA H 0.377041 0.725118 0.763878 0.065 Uiso 0.390(13) 1 calc R U P A 2
H1WB H 0.363328 0.847622 0.764253 0.065 Uiso 0.390(13) 1 calc R U P A 2
C1X C 0.3234(11) 0.880(2) 0.6652(10) 0.052(3) Uani 0.390(13) 1 d D U P A 2
H1XA H 0.349449 0.926084 0.667046 0.062 Uiso 0.390(13) 1 calc R U P A 2
H1XB H 0.307172 0.914956 0.687523 0.062 Uiso 0.390(13) 1 calc R U P A 2
N01E N 0.3399(8) 0.7801(19) 0.6895(10) 0.051(3) Uani 0.390(13) 1 d D U P A 2

loop_
_atom_site_aniso_label
_atom_site_aniso_U_11
_atom_site_aniso_U_22
_atom_site_aniso_U_33
_atom_site_aniso_U_23
_atom_site_aniso_U_13
_atom_site_aniso_U_12
O001 0.045(4) 0.041(4) 0.045(4) -0.007(3) 0.017(3) -0.005(3)
O002 0.043(4) 0.043(5) 0.049(4) -0.006(4) 0.014(3) -0.003(4)
O003 0.057(4) 0.030(4) 0.058(5) 0.001(4) 0.028(4) -0.010(3)
O004 0.050(4) 0.045(4) 0.058(3) 0.000(3) 0.018(3) 0.006(3)
O005 0.048(4) 0.033(3) 0.051(4) -0.003(3) 0.019(3) 0.003(3)
C50 0.023(3) 0.015(3) 0.020(3) -0.004(3) 0.009(2) 0.003(3)
O007 0.062(5) 0.030(5) 0.047(5) -0.013(4) 0.020(4) -0.008(4)
O008 0.050(4) 0.060(4) 0.049(4) -0.005(3) 0.013(3) -0.007(3)
C31 0.017(3) 0.010(3) 0.028(3) -0.003(2) 0.010(3) 0.004(2)
C37 0.025(4) 0.024(3) 0.018(3) 0.001(3) 0.008(3) 0.000(3)
C36 0.032(4) 0.006(3) 0.027(3) 0.002(3) 0.005(3) 0.000(3)
O00D 0.055(4) 0.039(4) 0.051(4) 0.001(3) 0.025(3) 0.001(3)
O00E 0.046(3) 0.049(4) 0.063(4) 0.011(3) 0.022(3) 0.008(3)
C49 0.021(3) 0.018(4) 0.024(3) -0.001(3) 0.006(2) 0.000(3)
C52 0.022(3) 0.013(3) 0.024(3) -0.005(3) 0.007(2) -0.003(3)
C53 0.025(3) 0.018(4) 0.020(3) -0.003(3) 0.006(2) -0.002(3)
C55 0.026(4) 0.017(3) 0.020(3) -0.002(2) 0.007(3) -0.005(3)
C32 0.022(4) 0.010(3) 0.025(3) 0.001(3) 0.008(3) 0.003(3)
C57 0.028(4) 0.014(3) 0.022(3) -0.002(2) 0.011(3) 0.000(3)
C25 0.022(4) 0.018(3) 0.026(3) -0.001(3) 0.002(3) 0.003(3)
C61 0.028(4) 0.013(3) 0.022(3) 0.001(2) 0.010(3) 0.001(3)
O00N 0.053(5) 0.047(6) 0.063(5) -0.006(4) 0.027(4) 0.001(4)
C19 0.027(4) 0.018(4) 0.027(3) 0.006(3) 0.005(3) -0.003(3)
C54 0.025(3) 0.021(4) 0.023(3) -0.002(3) 0.010(3) 0.005(3)
C67 0.019(3) 0.017(4) 0.030(3) -0.003(3) 0.010(2) -0.006(3)
C63 0.042(4) 0.019(4) 0.031(4) -0.003(3) 0.011(3) 0.003(3)
C60 0.030(4) 0.013(3) 0.019(3) -0.003(2) 0.008(3) -0.002(3)
C30 0.029(4) 0.022(4) 0.032(4) -0.002(3) 0.011(3) 0.003(3)
C58 0.025(3) 0.015(3) 0.023(3) -0.003(2) 0.014(3) 0.002(3)
C66 0.033(4) 0.013(3) 0.023(3) 0.000(2) 0.012(3) -0.004(3)
C56 0.023(3) 0.020(3) 0.021(3) -0.002(3) 0.010(3) 0.002(3)
C33 0.031(4) 0.008(4) 0.035(3) 0.000(3) 0.009(3) -0.002(3)
C7 0.021(3) 0.021(4) 0.025(3) 0.001(3) 0.006(3) 0.002(3)
C43 0.023(3) 0.029(4) 0.025(3) 0.004(3) 0.009(3) 0.000(3)
C26 0.034(4) 0.013(3) 0.030(4) -0.004(3) 0.005(3) 0.003(3)
C68 0.020(3) 0.015(4) 0.027(3) -0.006(3) 0.008(3) -0.001(3)
C1 0.022(3) 0.030(4) 0.025(3) 0.005(3) 0.011(3) 0.001(3)
C65 0.038(4) 0.015(3) 0.025(4) -0.004(3) 0.014(3) -0.003(3)
C64 0.040(4) 0.008(3) 0.032(4) -0.003(3) 0.014(3) -0.001(3)
C70 0.019(4) 0.039(5) 0.035(4) -0.003(3) 0.010(3) -0.003(3)
C13 0.033(4) 0.013(3) 0.028(3) 0.002(3) 0.011(3) -0.008(3)
C34 0.040(4) 0.012(4) 0.028(3) -0.001(3) 0.002(3) -0.001(3)
C51 0.026(3) 0.013(3) 0.025(3) -0.003(2) 0.007(3) 0.001(3)
C62 0.040(4) 0.016(4) 0.020(3) -0.001(3) 0.007(3) 0.005(3)
C8 0.019(4) 0.023(4) 0.033(4) 0.005(3) 0.011(3) 0.004(3)
C38 0.038(4) 0.022(4) 0.027(4) 0.004(3) 0.011(3) 0.008(3)
C59 0.023(3) 0.016(3) 0.025(3) -0.002(2) 0.004(3) -0.002(3)
N01D 0.054(4) 0.038(4) 0.061(4) -0.006(4) 0.031(4) -0.003(4)
C69 0.025(3) 0.024(4) 0.027(4) -0.004(3) 0.008(3) -0.001(3)
C12 0.034(4) 0.031(4) 0.026(3) 0.003(3) 0.010(3) 0.002(3)
C6 0.029(4) 0.036(4) 0.032(4) 0.015(3) 0.017(3) 0.014(3)
C9 0.029(4) 0.023(4) 0.041(4) 0.013(3) 0.013(3) 0.007(3)
C72 0.025(4) 0.036(4) 0.029(4) 0.003(3) 0.011(3) -0.001(3)
N01J 0.048(4) 0.041(4) 0.045(4) -0.007(3) 0.015(4) -0.003(3)
C35 0.043(4) 0.014(4) 0.026(4) 0.001(3) 0.004(3) 0.000(3)
C24 0.028(4) 0.029(4) 0.032(3) 0.002(3) 0.008(3) -0.005(3)
C44 0.023(4) 0.041(5) 0.032(3) 0.005(3) 0.014(3) -0.003(3)
C2 0.024(4) 0.040(5) 0.039(4) -0.001(3) 0.015(3) -0.002(3)
O01O 0.047(4) 0.072(5) 0.069(4) -0.005(4) 0.017(4) 0.009(3)
C48 0.028(4) 0.030(4) 0.034(4) 0.006(3) 0.015(3) 0.001(3)
C29 0.028(4) 0.029(4) 0.043(4) 0.011(3) 0.007(4) 0.001(3)
N01R 0.049(4) 0.041(4) 0.053(4) 0.006(3) 0.021(3) -0.004(3)
C14 0.046(4) 0.018(4) 0.030(4) 0.002(3) 0.018(3) -0.005(3)
C21 0.032(4) 0.040(5) 0.040(4) 0.010(4) 0.005(3) 0.003(4)
C46 0.035(4) 0.050(5) 0.038(4) 0.013(4) 0.012(4) 0.004(4)
C47 0.026(4) 0.038(5) 0.042(4) 0.012(3) 0.017(3) 0.005(3)
C22 0.033(4) 0.049(5) 0.034(4) 0.015(4) 0.000(4) -0.002(4)
C27 0.038(4) 0.015(4) 0.043(4) -0.009(3) 0.002(4) -0.001(3)
C39 0.049(5) 0.036(4) 0.027(4) 0.000(3) 0.012(3) 0.015(4)
C23 0.037(4) 0.040(5) 0.028(4) 0.007(3) 0.004(3) -0.010(3)
C10 0.041(5) 0.037(5) 0.040(4) 0.018(3) 0.023(4) 0.014(3)
C3 0.023(4) 0.050(5) 0.047(4) 0.010(4) 0.012(3) -0.004(4)
C42 0.035(4) 0.031(4) 0.037(4) 0.009(3) 0.017(3) 0.003(3)
C45 0.036(4) 0.056(5) 0.029(4) 0.008(4) 0.013(3) 0.004(4)
C20 0.034(4) 0.029(4) 0.032(4) 0.003(3) 0.007(3) 0.001(3)
C18 0.037(4) 0.036(4) 0.035(4) -0.006(3) 0.017(3) -0.008(3)
C71 0.024(4) 0.043(5) 0.036(4) 0.001(4) 0.019(3) 0.001(3)
C28 0.029(4) 0.019(4) 0.049(4) 0.006(3) 0.000(4) 0.000(3)
C17 0.040(5) 0.040(5) 0.041(4) -0.008(3) 0.009(4) -0.014(4)
O029 0.065(4) 0.051(6) 0.054(4) -0.012(4) 0.021(4) -0.005(4)
C4 0.023(4) 0.047(5) 0.049(5) 0.015(4) 0.014(3) 0.008(3)
C11 0.047(5) 0.039(5) 0.029(4) 0.009(3) 0.016(3) 0.014(3)
C40 0.042(5) 0.049(5) 0.033(4) 0.004(3) 0.021(4) 0.019(4)
C5 0.029(4) 0.042(5) 0.043(4) 0.014(3) 0.018(3) 0.010(3)
C41 0.041(5) 0.039(4) 0.042(4) 0.016(4) 0.024(4) 0.006(4)
C02F 0.049(4) 0.050(5) 0.046(4) -0.003(4) 0.022(4) 0.006(4)
N02G 0.041(4) 0.069(5) 0.070(4) -0.008(4) 0.021(3) -0.006(4)
C15 0.051(4) 0.034(4) 0.034(4) -0.007(3) 0.021(4) -0.010(4)
C16 0.049(5) 0.040(5) 0.043(4) -0.009(4) 0.014(4) -0.010(4)
C02J 0.043(5) 0.045(5) 0.042(4) -0.011(4) 0.015(4) -0.001(4)
C02K 0.046(4) 0.042(5) 0.049(4) -0.005(4) 0.018(4) -0.001(4)
C02L 0.052(5) 0.044(4) 0.052(4) -0.002(4) 0.019(4) 0.003(4)
C02M 0.050(5) 0.044(5) 0.056(5) 0.001(5) 0.023(4) 0.003(4)
C02O 0.046(4) 0.042(5) 0.049(5) -0.008(4) 0.018(4) -0.001(4)
C02P 0.047(4) 0.039(4) 0.047(5) -0.004(4) 0.026(4) 0.003(4)
C02R 0.047(4) 0.046(5) 0.043(5) -0.008(4) 0.013(4) -0.002(4)
C02S 0.053(5) 0.040(5) 0.060(5) -0.004(4) 0.031(4) -0.004(4)
C02T 0.060(5) 0.030(6) 0.048(5) -0.002(4) 0.025(5) -0.014(5)
C02U 0.047(4) 0.051(5) 0.054(4) 0.007(4) 0.025(4) 0.001(4)
C02V 0.052(5) 0.049(6) 0.050(4) -0.009(5) 0.014(4) -0.008(4)
C02W 0.052(5) 0.037(4) 0.056(4) -0.001(4) 0.019(4) 0.004(4)
C02X 0.042(4) 0.063(5) 0.068(4) -0.004(4) 0.022(4) -0.011(4)
C02Y 0.057(4) 0.038(4) 0.052(4) 0.005(4) 0.019(4) -0.004(3)
C02Z 0.050(4) 0.052(4) 0.054(4) 0.007(4) 0.022(4) 0.000(4)
C030 0.051(4) 0.057(5) 0.055(4) -0.004(4) 0.023(3) 0.003(4)
C031 0.046(4) 0.068(5) 0.065(5) 0.002(4) 0.016(4) 0.015(4)
C032 0.056(5) 0.041(6) 0.065(5) -0.007(5) 0.027(4) 0.004(5)
C033 0.062(5) 0.029(5) 0.053(5) 0.002(4) 0.025(5) -0.012(4)
C034 0.046(5) 0.059(5) 0.061(5) 0.002(4) 0.017(4) -0.001(4)
C035 0.053(4) 0.041(4) 0.054(4) 0.005(4) 0.018(4) -0.007(4)
C036 0.059(5) 0.040(5) 0.063(6) -0.009(4) 0.025(5) 0.004(4)
C037 0.050(4) 0.044(4) 0.057(4) 0.007(4) 0.019(4) 0.004(4)
C038 0.054(5) 0.036(4) 0.046(6) -0.010(4) 0.016(4) -0.009(4)
C039 0.059(6) 0.033(5) 0.045(6) -0.012(4) 0.018(5) -0.009(5)
C03A 0.055(5) 0.034(5) 0.058(5) 0.001(4) 0.032(4) -0.006(4)
C03B 0.053(5) 0.033(4) 0.054(4) -0.004(4) 0.016(4) 0.006(4)
C03D 0.053(4) 0.043(4) 0.058(4) 0.003(4) 0.016(4) 0.001(4)
C03E 0.059(5) 0.051(6) 0.053(5) -0.010(5) 0.018(4) -0.008(5)
C03F 0.049(4) 0.059(5) 0.066(5) 0.008(4) 0.016(4) 0.015(4)
C03H 0.059(5) 0.046(5) 0.058(5) -0.007(4) 0.030(4) -0.007(4)
C03I 0.053(4) 0.066(5) 0.064(5) -0.006(4) 0.019(4) -0.003(4)
C03N 0.044(4) 0.077(5) 0.076(5) -0.011(4) 0.018(4) -0.006(4)
C03O 0.045(5) 0.081(5) 0.078(5) -0.006(4) 0.015(4) 0.004(4)
C03Q 0.062(5) 0.051(6) 0.057(5) -0.015(4) 0.021(4) -0.006(5)
Li3R 0.049(5) 0.037(5) 0.044(5) -0.003(4) 0.020(4) -0.008(5)
Li03 0.056(5) 0.039(5) 0.062(5) 0.003(4) 0.030(4) 0.002(4)
C73 0.045(6) 0.061(6) 0.065(5) -0.004(5) 0.020(5) -0.006(6)
O0 0.052(5) 0.045(5) 0.058(5) 0.000(4) 0.021(4) 0.004(4)
C1A 0.052(5) 0.040(5) 0.056(5) -0.001(5) 0.019(5) 0.004(5)
C0 0.051(5) 0.056(5) 0.060(5) -0.003(5) 0.020(4) 0.002(5)
Li 0.051(6) 0.042(6) 0.062(6) 0.005(5) 0.026(5) 0.007(6)
C03C 0.052(5) 0.039(5) 0.056(5) 0.000(4) 0.019(5) 0.002(4)
C03J 0.049(5) 0.063(6) 0.064(5) -0.005(5) 0.020(5) -0.003(5)
O1 0.052(4) 0.040(4) 0.056(4) 0.003(4) 0.021(4) 0.001(4)
O2 0.048(5) 0.055(5) 0.052(5) -0.003(5) 0.017(5) -0.003(5)
O3 0.055(5) 0.044(5) 0.053(5) 0.001(4) 0.020(4) 0.001(5)
O00F 0.047(4) 0.062(5) 0.065(5) 0.005(5) 0.018(4) 0.009(4)
N01S 0.049(4) 0.048(5) 0.058(4) 0.007(4) 0.021(4) 0.001(4)
N02H 0.045(5) 0.067(5) 0.068(5) -0.007(5) 0.020(4) -0.005(5)
C1B 0.051(5) 0.042(5) 0.056(5) 0.005(5) 0.019(4) -0.001(4)
C02G 0.050(5) 0.051(5) 0.050(5) -0.001(5) 0.018(5) 0.000(5)
C1C 0.046(5) 0.060(5) 0.060(5) -0.002(5) 0.018(5) -0.005(5)
C1D 0.053(5) 0.044(5) 0.052(5) 0.000(4) 0.020(4) 0.001(5)
C1E 0.056(5) 0.042(5) 0.054(5) 0.003(5) 0.019(5) -0.002(5)
C02{ 0.050(5) 0.056(6) 0.062(5) 0.006(5) 0.018(5) 0.008(5)
C03G 0.047(5) 0.067(6) 0.068(6) 0.002(5) 0.016(5) 0.011(5)
C1F 0.049(5) 0.052(6) 0.058(5) 0.007(5) 0.021(5) 0.004(5)
C1G 0.054(5) 0.045(5) 0.055(5) 0.007(5) 0.019(5) -0.002(5)
C1H 0.049(5) 0.046(5) 0.057(5) 0.007(5) 0.021(5) 0.000(5)
C1I 0.044(5) 0.070(6) 0.072(5) -0.009(5) 0.019(5) -0.005(5)
C1J 0.047(5) 0.073(6) 0.071(6) -0.003(5) 0.016(5) 0.008(5)
C03P 0.045(6) 0.075(6) 0.073(5) -0.009(5) 0.018(5) -0.001(5)
O01P 0.046(6) 0.075(6) 0.074(6) -0.006(5) 0.018(5) 0.003(5)
C02N 0.050(5) 0.044(5) 0.056(6) 0.001(5) 0.023(4) 0.001(5)
O4 0.046(4) 0.041(4) 0.045(4) -0.007(4) 0.017(4) -0.004(4)
C74 0.044(5) 0.044(5) 0.044(5) -0.010(4) 0.017(5) -0.002(5)
C02Q 0.048(5) 0.041(5) 0.049(5) -0.001(4) 0.022(5) 0.000(4)
Li3S 0.051(7) 0.037(7) 0.045(7) -0.003(5) 0.019(6) -0.010(7)
C1K 0.047(5) 0.045(5) 0.045(5) -0.010(4) 0.013(5) -0.002(5)
O5 0.045(4) 0.044(5) 0.049(4) -0.006(4) 0.015(4) -0.005(4)
O6 0.057(5) 0.030(5) 0.059(5) 0.000(4) 0.027(4) -0.012(4)
O7 0.063(5) 0.031(5) 0.051(6) -0.009(4) 0.020(5) -0.011(5)
O8 0.062(5) 0.052(6) 0.055(5) -0.012(5) 0.024(4) -0.010(5)
N01K 0.049(4) 0.042(4) 0.048(5) -0.007(4) 0.015(4) -0.003(4)
O00O 0.053(5) 0.047(6) 0.061(6) -0.003(5) 0.030(4) 0.004(5)
C1L 0.047(5) 0.043(6) 0.049(5) -0.006(5) 0.017(4) -0.002(4)
C1M 0.052(5) 0.048(6) 0.050(5) -0.008(5) 0.015(4) -0.008(5)
C1N 0.062(5) 0.031(6) 0.055(6) 0.000(5) 0.024(5) -0.014(5)
C1O 0.056(5) 0.035(5) 0.060(5) 0.002(5) 0.030(5) -0.005(4)
C1P 0.062(6) 0.032(6) 0.052(6) -0.004(5) 0.023(5) -0.012(5)
C1Q 0.059(6) 0.032(5) 0.049(6) -0.010(5) 0.017(5) -0.009(5)
C1R 0.058(5) 0.049(6) 0.052(5) -0.009(5) 0.018(5) -0.008(5)
C03R 0.061(5) 0.050(6) 0.058(5) -0.012(5) 0.023(5) -0.008(5)
C1S 0.047(5) 0.043(5) 0.049(5) -0.007(4) 0.017(4) -0.001(4)
C1T 0.056(6) 0.039(5) 0.049(6) -0.008(5) 0.015(5) -0.006(5)
C1U 0.056(5) 0.042(6) 0.064(6) -0.007(5) 0.027(4) 0.004(5)
C1V 0.059(5) 0.042(5) 0.061(5) -0.003(5) 0.029(5) -0.002(4)
C1W 0.061(5) 0.045(5) 0.061(5) -0.010(5) 0.025(4) -0.005(5)
C1X 0.058(5) 0.040(5) 0.062(6) -0.008(5) 0.027(5) 0.001(5)
N01E 0.057(5) 0.040(5) 0.061(5) -0.005(4) 0.028(4) -0.002(4)

loop_
_atom_type_symbol
_atom_type_description
_atom_type_scat_dispersion_real
_atom_type_scat_dispersion_imag
_atom_type_scat_source
C C 0.0181 0.0091 'International Tables Vol C Tables 4.2.6.8 and 6.1.1.4'
H H 0.0000 0.0000 'International Tables Vol C Tables 4.2.6.8 and 6.1.1.4'
Li Li 0.0008 0.0003 'International Tables Vol C Tables 4.2.6.8 and 6.1.1.4'
N N 0.0311 0.0180 'International Tables Vol C Tables 4.2.6.8 and 6.1.1.4'
O O 0.0492 0.0322 'International Tables Vol C Tables 4.2.6.8 and 6.1.1.4'

loop_
_geom_angle_atom_site_label_1
_geom_angle_atom_site_label_2
_geom_angle_atom_site_label_3
_geom_angle
_geom_angle_site_symmetry_1
_geom_angle_site_symmetry_3
_geom_angle_publ_flag
C02J O001 C02P 109.6(11) . . ?
C02J O001 Li3R 122.1(10) . . ?
C02P O001 Li3R 123.9(11) . . ?
C02K O002 Li3R 112.3(11) . . ?
C02V O002 C02K 113.6(12) . . ?
C02V O002 Li3R 112.8(10) . . ?
C033 O003 C03A 110.1(11) . . ?
C033 O003 Li3R 121.6(10) . . ?
C03A O003 Li3R 128.1(11) . . ?
C02W O004 Li03 124.3(9) . . ?
C030 O004 C02W 113.3(9) . . ?
C030 O004 Li03 122.2(10) . . ?
C03B O005 Li03 106.3(8) . . ?
C03D O005 C03B 117.1(9) . . ?
C03D O005 Li03 110.6(8) . . ?
C49 C50 C7 120.5(7) . . ?
C49 C50 C51 116.2(7) . . ?
C7 C50 C51 123.0(7) . . ?
C02T O007 Li3R 104.2(9) . . ?
C039 O007 C02T 114.2(11) . . ?
C039 O007 Li3R 103.7(10) . . ?
C02F O008 Li03 114.5(9) . . ?
C034 O008 C02F 113.5(9) . . ?
C034 O008 Li03 131.5(9) . . ?
C36 C31 C32 115.9(7) . . ?
C36 C31 C58 123.9(7) . . ?
C32 C31 C58 120.2(7) . . ?
C38 C37 C53 119.6(7) . . ?
C42 C37 C53 123.2(8) . . ?
C42 C37 C38 117.0(8) . . ?
C31 C36 H00C 118.4 . . ?
C35 C36 C31 123.2(8) . . ?
C35 C36 H00C 118.4 . . ?
C02L O00D Li03 108.7(9) . . ?
C02Y O00D C02L 113.2(9) . . ?
C02Y O00D Li03 110.7(8) . . ?
C02Z O00E Li03 115.1(9) . . ?
C03F O00E C02Z 111.1(10) . . ?
C03F O00E Li03 130.6(9) . . ?
C50 C49 C54 124.5(8) . . ?
C50 C49 C1 118.9(7) . . ?
C54 C49 C1 116.6(7) . . ?
C53 C52 C67 129.2(7) . . ?
C53 C52 C51 121.7(7) . . ?
C67 C52 C51 109.0(6) . . ?
C52 C53 C37 119.4(8) . . ?
C52 C53 C54 122.1(7) . . ?
C54 C53 C37 118.3(7) . . ?
C60 C55 C56 122.0(7) . . ?
C60 C55 C13 118.4(7) . . ?
C56 C55 C13 119.6(7) . . ?
C31 C32 H00J 119.2 . . ?
C31 C32 C33 121.6(7) . . ?
C33 C32 H00J 119.2 . . ?
C58 C57 C25 118.7(7) . . ?
C58 C57 C56 125.6(7) . . ?
C56 C57 C25 115.7(7) . . ?
C30 C25 C57 120.7(7) . . ?
C30 C25 C26 117.8(8) . . ?
C26 C25 C57 121.6(7) . . ?
C66 C61 C51 113.6(7) . . ?
C66 C61 C62 121.8(7) . . ?
C62 C61 C51 124.5(7) . . ?
C02M O00N C032 113.4(13) . . ?
C24 C19 C56 123.7(8) . . ?
C24 C19 C20 116.4(8) . . ?
C20 C19 C56 119.7(7) . . ?
C49 C54 C43 121.5(7) . . ?
C53 C54 C49 114.1(7) . . ?
C53 C54 C43 123.8(7) . . ?
C68 C67 C52 109.0(7) . . ?
C68 C67 C72 118.6(8) . . ?
C72 C67 C52 132.4(7) . . ?
C64 C63 H31 120.1 . . ?
C64 C63 C62 119.8(8) . . ?
C62 C63 H31 120.1 . . ?
C55 C60 C66 130.8(7) . . ?
C55 C60 C59 119.7(7) . . ?
C66 C60 C59 109.5(6) . . ?
C25 C30 H48 119.4 . . ?
C25 C30 C29 121.1(8) . . ?
C29 C30 H48 119.4 . . ?
C31 C58 C59 119.0(6) . . ?
C57 C58 C31 123.8(7) . . ?
C57 C58 C59 116.8(7) . . ?
C61 C66 C60 109.2(7) . . ?
C61 C66 C65 119.0(7) . . ?
C65 C66 C60 131.8(7) . . ?
C55 C56 C19 121.1(7) . . ?
C57 C56 C55 116.0(7) . . ?
C57 C56 C19 122.7(7) . . ?
C32 C33 H51 120.2 . . ?
C34 C33 C32 119.6(8) . . ?
C34 C33 H51 120.2 . . ?
C8 C7 C50 120.5(7) . . ?
C12 C7 C50 122.9(8) . . ?
C12 C7 C8 116.6(8) . . ?
C44 C43 C54 124.4(8) . . ?
C44 C43 C48 114.6(8) . . ?
C48 C43 C54 121.0(7) . . ?
C25 C26 H49 119.7 . . ?
C27 C26 C25 120.6(8) . . ?
C27 C26 H49 119.7 . . ?
C67 C68 C59 114.0(7) . . ?
C69 C68 C67 120.3(7) . . ?
C69 C68 C59 125.5(7) . . ?
C6 C1 C49 121.4(8) . . ?
C6 C1 C2 116.8(8) . . ?
C2 C1 C49 121.8(7) . . ?
C66 C65 H30 120.6 . . ?
C64 C65 C66 118.8(8) . . ?
C64 C65 H30 120.6 . . ?
C63 C64 C65 122.1(8) . . ?
C63 C64 H41 118.9 . . ?
C65 C64 H41 118.9 . . ?
C69 C70 H40 120.6 . . ?
C69 C70 C71 118.8(8) . . ?
C71 C70 H40 120.6 . . ?
C14 C13 C55 120.6(8) . . ?
C18 C13 C55 122.3(8) . . ?
C18 C13 C14 117.1(8) . . ?
C33 C34 H59 120.7 . . ?
C35 C34 C33 118.5(8) . . ?
C35 C34 H59 120.7 . . ?
C50 C51 C59 121.9(6) . . ?
C52 C51 C50 109.0(6) . . ?
C52 C51 C59 104.1(6) . . ?
C61 C51 C50 109.5(6) . . ?
C61 C51 C52 110.7(6) . . ?
C61 C51 C59 101.2(6) . . ?
C61 C62 C63 118.4(8) . . ?
C61 C62 H20 120.8 . . ?
C63 C62 H20 120.8 . . ?
C7 C8 H6 119.0 . . ?
C9 C8 C7 122.1(8) . . ?
C9 C8 H6 119.0 . . ?
C37 C38 H35 119.1 . . ?
C39 C38 C37 121.8(8) . . ?
C39 C38 H35 119.1 . . ?
C60 C59 C58 110.5(6) . . ?
C60 C59 C51 103.3(6) . . ?
C58 C59 C51 122.5(7) . . ?
C68 C59 C60 109.2(6) . . ?
C68 C59 C58 110.1(6) . . ?
C68 C59 C51 100.2(6) . . ?
C036 N01D C02S 114.6(13) . . ?
C036 N01D C03H 110.7(12) . . ?
C03H N01D C02S 112.1(13) . . ?
C68 C69 H29 119.7 . . ?
C70 C69 C68 120.6(8) . . ?
C70 C69 H29 119.7 . . ?
C7 C12 H7 119.0 . . ?
C7 C12 C11 122.0(9) . . ?
C11 C12 H7 119.0 . . ?
C1 C6 H12 118.8 . . ?
C5 C6 C1 122.5(9) . . ?
C5 C6 H12 118.8 . . ?
C8 C9 H14 119.7 . . ?
C10 C9 C8 120.7(9) . . ?
C10 C9 H14 119.7 . . ?
C67 C72 H32 120.0 . . ?
C71 C72 C67 119.9(8) . . ?
C71 C72 H32 120.0 . . ?
C02O N01J Li3R 108.0(10) . . ?
C02R N01J C02O 114.5(12) . . ?
C02R N01J Li3R 99.8(10) . . ?
C038 N01J C02O 109.7(13) . . ?
C038 N01J C02R 114.8(12) . . ?
C038 N01J Li3R 109.3(9) . . ?
C36 C35 C34 121.0(8) . . ?
C36 C35 H50 119.5 . . ?
C34 C35 H50 119.5 . . ?
C19 C24 H53 119.6 . . ?
C19 C24 C23 120.8(9) . . ?
C23 C24 H53 119.6 . . ?
C43 C44 H22 118.9 . . ?
C45 C44 C43 122.3(9) . . ?
C45 C44 H22 118.9 . . ?
C1 C2 H13 119.2 . . ?
C3 C2 C1 121.5(9) . . ?
C3 C2 H13 119.2 . . ?
C031 O01O C03O 110.6(11) . . ?
C43 C48 H23 118.8 . . ?
C47 C48 C43 122.3(8) . . ?
C47 C48 H23 118.8 . . ?
C30 C29 H57 119.9 . . ?
C28 C29 C30 120.2(9) . . ?
C28 C29 H57 119.9 . . ?
C02U N01R C037 110.3(9) . . ?
C02U N01R Li03 104.4(9) . . ?
C035 N01R C02U 111.4(10) . . ?
C035 N01R C037 113.4(10) . . ?
C035 N01R Li03 112.1(9) . . ?
C037 N01R Li03 104.6(9) . . ?
C13 C14 H46 118.9 . . ?
C13 C14 C15 122.2(9) . . ?
C15 C14 H46 118.9 . . ?
C22 C21 H61 119.3 . . ?
C22 C21 C20 121.4(10) . . ?
C20 C21 H61 119.3 . . ?
C47 C46 H43 121.0 . . ?
C47 C46 C45 118.0(9) . . ?
C45 C46 H43 121.0 . . ?
C48 C47 H34 119.0 . . ?
C46 C47 C48 121.9(9) . . ?
C46 C47 H34 119.0 . . ?
C21 C22 H64 121.3 . . ?
C21 C22 C23 117.5(9) . . ?
C23 C22 H64 121.3 . . ?
C26 C27 H58 119.3 . . ?
C26 C27 C28 121.3(9) . . ?
C28 C27 H58 119.3 . . ?
C38 C39 H44 119.3 . . ?
C38 C39 C40 121.3(9) . . ?
C40 C39 H44 119.3 . . ?
C24 C23 H60 119.1 . . ?
C22 C23 C24 121.7(9) . . ?
C22 C23 H60 119.1 . . ?
C9 C10 H26 120.7 . . ?
C9 C10 C11 118.6(8) . . ?
C11 C10 H26 120.7 . . ?
C2 C3 H25 120.5 . . ?
C4 C3 C2 119.1(10) . . ?
C4 C3 H25 120.5 . . ?
C37 C42 H36 119.7 . . ?
C37 C42 C41 120.5(9) . . ?
C41 C42 H36 119.7 . . ?
C44 C45 C46 120.7(8) . . ?
C44 C45 H33 119.6 . . ?
C46 C45 H33 119.6 . . ?
C19 C20 C21 122.0(8) . . ?
C19 C20 H54 119.0 . . ?
C21 C20 H54 119.0 . . ?
C13 C18 H47 119.9 . . ?
C13 C18 C17 120.2(9) . . ?
C17 C18 H47 119.9 . . ?
C70 C71 H42 119.1 . . ?
C72 C71 C70 121.8(8) . . ?
C72 C71 H42 119.1 . . ?
C29 C28 C27 119.0(9) . . ?
C29 C28 H63 120.5 . . ?
C27 C28 H63 120.5 . . ?
C18 C17 H56 119.8 . . ?
C16 C17 C18 120.5(9) . . ?
C16 C17 H56 119.8 . . ?
C03E O029 Li3R 111.3(10) . . ?
C03Q O029 C03E 114.8(13) . . ?
C03Q O029 Li3R 129.8(11) . . ?
C3 C4 H37 119.3 . . ?
C3 C4 C5 121.5(9) . . ?
C5 C4 H37 119.3 . . ?
C12 C11 H15 120.1 . . ?
C10 C11 C12 119.9(9) . . ?
C10 C11 H15 120.1 . . ?
C39 C40 H52 121.4 . . ?
C41 C40 C39 117.1(8) . . ?
C41 C40 H52 121.4 . . ?
C6 C5 H24 120.7 . . ?
C4 C5 C6 118.7(9) . . ?
C4 C5 H24 120.7 . . ?
C42 C41 H45 118.9 . . ?
C40 C41 C42 122.3(9) . . ?
C40 C41 H45 118.9 . . ?
O008 C02F H02S 109.7 . . ?
O008 C02F H02T 109.7 . . ?
O008 C02F C02L 109.8(9) . . ?
H02S C02F H02T 108.2 . . ?
C02L C02F H02S 109.7 . . ?
C02L C02F H02T 109.7 . . ?
C03I N02G C02X 113.0(12) . . ?
C03N N02G C02X 112.3(11) . . ?
C03N N02G C03I 117.6(11) . . ?
C14 C15 H55 120.9 . . ?
C16 C15 C14 118.3(9) . . ?
C16 C15 H55 120.9 . . ?
C17 C16 H62 119.2 . . ?
C15 C16 C17 121.7(9) . . ?
C15 C16 H62 119.2 . . ?
O001 C02J H02A 111.2 . . ?
O001 C02J H02B 111.2 . . ?
O001 C02J C02R 103.0(11) . . ?
H02A C02J H02B 109.1 . . ?
C02R C02J H02A 111.2 . . ?
C02R C02J H02B 111.2 . . ?
O002 C02K H02C 110.5 . . ?
O002 C02K H02D 110.5 . . ?
O002 C02K C02O 106.0(12) . . ?
H02C C02K H02D 108.7 . . ?
C02O C02K H02C 110.5 . . ?
C02O C02K H02D 110.5 . . ?
O00D C02L C02F 110.1(11) . . ?
O00D C02L H02U 109.6 . . ?
O00D C02L H02V 109.6 . . ?
C02F C02L H02U 109.6 . . ?
C02F C02L H02V 109.6 . . ?
H02U C02L H02V 108.1 . . ?
O00N C02M H02E 109.8 . . ?
O00N C02M H02F 109.8 . . ?
O00N C02M C02P 109.2(13) . . ?
H02E C02M H02F 108.3 . . ?
C02P C02M H02E 109.8 . . ?
C02P C02M H02F 109.8 . . ?
N01J C02O C02K 109.8(12) . . ?
N01J C02O H02G 109.7 . . ?
N01J C02O H02H 109.7 . . ?
C02K C02O H02G 109.7 . . ?
C02K C02O H02H 109.7 . . ?
H02G C02O H02H 108.2 . . ?
O001 C02P C02M 112.5(13) . . ?
O001 C02P H02I 109.1 . . ?
O001 C02P H02J 109.1 . . ?
C02M C02P H02I 109.1 . . ?
C02M C02P H02J 109.1 . . ?
H02I C02P H02J 107.8 . . ?
N01J C02R C02J 113.4(12) . . ?
N01J C02R H02K 108.9 . . ?
N01J C02R H02L 108.9 . . ?
C02J C02R H02K 108.9 . . ?
C02J C02R H02L 108.9 . . ?
H02K C02R H02L 107.7 . . ?
N01D C02S H02M 110.0 . . ?
N01D C02S H02N 110.0 . . ?
N01D C02S C03A 108.7(12) . . ?
H02M C02S H02N 108.3 . . ?
C03A C02S H02M 110.0 . . ?
C03A C02S H02N 110.0 . . ?
O007 C02T H02O 109.0 . . ?
O007 C02T H02P 109.0 . . ?
O007 C02T C033 113.0(11) . . ?
H02O C02T H02P 107.8 . . ?
C033 C02T H02O 109.0 . . ?
C033 C02T H02P 109.0 . . ?
N01R C02U H02W 108.4 . . ?
N01R C02U H02X 108.4 . . ?
N01R C02U C02Z 115.4(10) . . ?
H02W C02U H02X 107.5 . . ?
C02Z C02U H02W 108.4 . . ?
C02Z C02U H02X 108.4 . . ?
O002 C02V H02Q 110.6 . . ?
O002 C02V H02R 110.6 . . ?
O002 C02V C03E 105.5(12) . . ?
H02Q C02V H02R 108.8 . . ?
C03E C02V H02Q 110.6 . . ?
C03E C02V H02R 110.6 . . ?
O004 C02W H02Y 110.6 . . ?
O004 C02W H 110.6 . . ?
O004 C02W C03B 105.6(10) . . ?
H02Y C02W H 108.8 . . ?
C03B C02W H02Y 110.6 . . ?
C03B C02W H 110.6 . . ?
N02G C02X H02Z 108.4 . . ?
N02G C02X HA 108.4 . . ?
H02Z C02X HA 107.5 . . ?
C034 C02X N02G 115.5(11) . . ?
C034 C02X H02Z 108.4 . . ?
C034 C02X HA 108.4 . . ?
O00D C02Y H02 109.9 . . ?
O00D C02Y HB 109.9 . . ?
O00D C02Y C035 108.8(10) . . ?
H02 C02Y HB 108.3 . . ?
C035 C02Y H02 109.9 . . ?
C035 C02Y HB 109.9 . . ?
O00E C02Z C02U 107.7(10) . . ?
O00E C02Z H1 110.2 . . ?
O00E C02Z HC 110.2 . . ?
C02U C02Z H1 110.2 . . ?
C02U C02Z HC 110.2 . . ?
H1 C02Z HC 108.5 . . ?
O004 C030 H03S 109.5 . . ?
O004 C030 H03T 109.5 . . ?
O004 C030 C03I 110.7(10) . . ?
H03S C030 H03T 108.1 . . ?
C03I C030 H03S 109.5 . . ?
C03I C030 H03T 109.5 . . ?
O01O C031 H03U 110.9 . . ?
O01O C031 H03V 110.9 . . ?
O01O C031 C03F 104.3(11) . . ?
H03U C031 H03V 108.9 . . ?
C03F C031 H03U 110.9 . . ?
C03F C031 H03V 110.9 . . ?
O00N C032 H03A 108.1 . . ?
O00N C032 H03B 108.1 . . ?
O00N C032 C036 117.0(13) . . ?
H03A C032 H03B 107.3 . . ?
C036 C032 H03A 108.1 . . ?
C036 C032 H03B 108.1 . . ?
O003 C033 C02T 104.6(11) . . ?
O003 C033 H03C 110.8 . . ?
O003 C033 H03D 110.8 . . ?
C02T C033 H03C 110.8 . . ?
C02T C033 H03D 110.8 . . ?
H03C C033 H03D 108.9 . . ?
O008 C034 C02X 109.5(10) . . ?
O008 C034 H03W 109.8 . . ?
O008 C034 H03X 109.8 . . ?
C02X C034 H03W 109.8 . . ?
C02X C034 H03X 109.8 . . ?
H03W C034 H03X 108.2 . . ?
N01R C035 C02Y 113.4(10) . . ?
N01R C035 H03Y 108.9 . . ?
N01R C035 HD 108.9 . . ?
C02Y C035 H03Y 108.9 . . ?
C02Y C035 HD 108.9 . . ?
H03Y C035 HD 107.7 . . ?
N01D C036 C032 113.5(13) . . ?
N01D C036 H03E 108.9 . . ?
N01D C036 H03F 108.9 . . ?
C032 C036 H03E 108.9 . . ?
C032 C036 H03F 108.9 . . ?
H03E C036 H03F 107.7 . . ?
N01R C037 H03Z 109.8 . . ?
N01R C037 HE 109.8 . . ?
H03Z C037 HE 108.3 . . ?
C03D C037 N01R 109.3(10) . . ?
C03D C037 H03Z 109.8 . . ?
C03D C037 HE 109.8 . . ?
N01J C038 H03G 109.2 . . ?
N01J C038 H03H 109.2 . . ?
N01J C038 C039 112.1(12) . . ?
H03G C038 H03H 107.9 . . ?
C039 C038 H03G 109.2 . . ?
C039 C038 H03H 109.2 . . ?
O007 C039 C038 105.4(11) . . ?
O007 C039 H03I 110.7 . . ?
O007 C039 H03J 110.7 . . ?
C038 C039 H03I 110.7 . . ?
C038 C039 H03J 110.7 . . ?
H03I C039 H03J 108.8 . . ?
O003 C03A C02S 111.0(13) . . ?
O003 C03A H03K 109.4 . . ?
O003 C03A H03L 109.4 . . ?
C02S C03A H03K 109.4 . . ?
C02S C03A H03L 109.4 . . ?
H03K C03A H03L 108.0 . . ?
O005 C03B C02W 114.9(10) . . ?
O005 C03B H03 108.5 . . ?
O005 C03B HF 108.5 . . ?
C02W C03B H03 108.5 . . ?
C02W C03B HF 108.5 . . ?
H03 C03B HF 107.5 . . ?
O005 C03D C037 110.1(10) . . ?
O005 C03D H2 109.6 . . ?
O005 C03D HG 109.6 . . ?
C037 C03D H2 109.6 . . ?
C037 C03D HG 109.6 . . ?
H2 C03D HG 108.2 . . ?
O029 C03E C02V 104.9(13) . . ?
O029 C03E H03M 110.8 . . ?
O029 C03E H03N 110.8 . . ?
C02V C03E H03M 110.8 . . ?
C02V C03E H03N 110.8 . . ?
H03M C03E H03N 108.8 . . ?
O00E C03F C031 109.1(11) . . ?
O00E C03F H3 109.9 . . ?
O00E C03F HH 109.9 . . ?
C031 C03F H3 109.9 . . ?
C031 C03F HH 109.9 . . ?
H3 C03F HH 108.3 . . ?
N01D C03H H03O 108.5 . . ?
N01D C03H H03P 108.5 . . ?
N01D C03H C03Q 115.2(13) . . ?
H03O C03H H03P 107.5 . . ?
C03Q C03H H03O 108.5 . . ?
C03Q C03H H03P 108.5 . . ?
N02G C03I C030 109.9(11) . . ?
N02G C03I H4 109.7 . . ?
N02G C03I HI 109.7 . . ?
C030 C03I H4 109.7 . . ?
C030 C03I HI 109.7 . . ?
H4 C03I HI 108.2 . . ?
N02G C03N H5 108.7 . . ?
N02G C03N HJ 108.7 . . ?
N02G C03N C03O 114.1(12) . . ?
H5 C03N HJ 107.6 . . ?
C03O C03N H5 108.7 . . ?
C03O C03N HJ 108.7 . . ?
O01O C03O H8 107.7 . . ?
O01O C03O HK 107.7 . . ?
C03N C03O O01O 118.5(12) . . ?
C03N C03O H8 107.7 . . ?
C03N C03O HK 107.7 . . ?
H8 C03O HK 107.1 . . ?
O029 C03Q C03H 113.0(13) . . ?
O029 C03Q H03Q 109.0 . . ?
O029 C03Q H03R 109.0 . . ?
C03H C03Q H03Q 109.0 . . ?
C03H C03Q H03R 109.0 . . ?
H03Q C03Q H03R 107.8 . . ?
O001 Li3R O002 95.7(9) . . ?
O001 Li3R O003 97.6(10) . . ?
O001 Li3R O007 146.3(11) . . ?
O001 Li3R N01J 77.7(7) . . ?
O001 Li3R O029 112.6(10) . . ?
O002 Li3R O007 99.9(10) . . ?
O002 Li3R N01J 78.4(7) . . ?
O002 Li3R O029 74.0(7) . . ?
O003 Li3R O002 162.8(11) . . ?
O003 Li3R O007 74.5(7) . . ?
O003 Li3R N01J 115.1(10) . . ?
O003 Li3R O029 90.8(8) . . ?
N01J Li3R O007 76.5(7) . . ?
N01J Li3R O029 151.2(11) . . ?
O029 Li3R O007 100.3(8) . . ?
O004 Li03 O005 76.0(8) . . ?
O004 Li03 O008 113.0(10) . . ?
O004 Li03 O00D 164.7(12) . . ?
O004 Li03 O00E 97.9(9) . . ?
O004 Li03 N01R 98.8(9) . . ?
O005 Li03 O00E 147.5(10) . . ?
O005 Li03 N01R 76.7(7) . . ?
O008 Li03 O005 99.0(9) . . ?
O008 Li03 O00D 73.7(7) . . ?
O008 Li03 O00E 112.6(10) . . ?
O008 Li03 N01R 146.0(10) . . ?
O00D Li03 O005 89.5(8) . . ?
O00D Li03 O00E 91.6(8) . . ?
O00D Li03 N01R 72.5(7) . . ?
N01R Li03 O00E 72.7(7) . . ?
H65A C73 H65B 107.6 . . ?
N02H C73 H65A 108.6 . . ?
N02H C73 H65B 108.6 . . ?
C1C C73 H65A 108.6 . . ?
C1C C73 H65B 108.6 . . ?
C1C C73 N02H 115(3) . . ?
C1A O0 Li 123.3(18) . . ?
C0 O0 C1A 110(2) . . ?
C0 O0 Li 122(2) . . ?
O0 C1A H1AA 110.3 . . ?
O0 C1A H1AB 110.3 . . ?
O0 C1A C03C 107(2) . . ?
H1AA C1A H1AB 108.5 . . ?
C03C C1A H1AB 110.3 . . ?
O0 C0 H0A 109.6 . . ?
O0 C0 H0B 109.6 . . ?
O0 C0 C03J 110(3) . . ?
H0A C0 H0B 108.1 . . ?
C03J C0 H0A 109.6 . . ?
C03J C0 H0B 109.6 . . ?
O0 Li O1 75.6(12) . . ?
O0 Li O2 112.4(16) . . ?
O0 Li O3 163.4(18) . . ?
O0 Li O00F 100.2(15) . . ?
O0 Li N01S 98.5(15) . . ?
O1 Li O00F 146.8(14) . . ?
O1 Li N01S 75.6(11) . . ?
O2 Li O1 99.4(15) . . ?
O2 Li O3 73.0(11) . . ?
O2 Li O00F 112.3(16) . . ?
O2 Li N01S 146.6(14) . . ?
O3 Li O1 88.2(13) . . ?
O3 Li O00F 91.6(13) . . ?
O3 Li N01S 73.9(11) . . ?
N01S Li O00F 72.5(10) . . ?
C1A C03C H9 107.9 . . ?
C1A C03C HL 107.9 . . ?
H9 C03C HL 107.2 . . ?
O1 C03C C1A 118(3) . . ?
O1 C03C H9 107.9 . . ?
O1 C03C HL 107.9 . . ?
C0 C03J H10 109.4 . . ?
C0 C03J HM 109.4 . . ?
H10 C03J HM 108.0 . . ?
N02H C03J C0 111(3) . . ?
N02H C03J H10 109.4 . . ?
N02H C03J HM 109.4 . . ?
C03C O1 Li 105.4(19) . . ?
C03C O1 C1B 119(3) . . ?
C1B O1 Li 111.3(17) . . ?
C02G O2 Li 115.5(17) . . ?
C1C O2 Li 134(2) . . ?
C1C O2 C02G 110(2) . . ?
C1D O3 Li 108(2) . . ?
C1E O3 Li 112(2) . . ?
C1E O3 C1D 110(3) . . ?
C02{ O00F Li 116.1(17) . . ?
C02{ O00F C03G 109(3) . . ?
C03G O00F Li 126(3) . . ?
C1F N01S Li 107.0(19) . . ?
C1F N01S C1H 109(2) . . ?
C1G N01S Li 112.1(17) . . ?
C1G N01S C1F 114(3) . . ?
C1G N01S C1H 111(3) . . ?
C1H N01S Li 102.3(18) . . ?
C03J N02H C73 113(3) . . ?
C1I N02H C73 115(3) . . ?
C1I N02H C03J 118(3) . . ?
O1 C1B H1BA 109.9 . . ?
O1 C1B H1BB 109.9 . . ?
O1 C1B C1H 109(3) . . ?
H1BA C1B H1BB 108.3 . . ?
C1H C1B H1BA 109.9 . . ?
C1H C1B H1BB 109.9 . . ?
O2 C02G H11 109.5 . . ?
O2 C02G HN 109.5 . . ?
O2 C02G C1D 111(3) . . ?
C1D C02G H11 109.5 . . ?
C1D C02G HN 109.5 . . ?
C73 C1C H1CA 109.6 . . ?
C73 C1C H1CB 109.6 . . ?
O2 C1C C73 110(3) . . ?
O2 C1C H1CA 109.6 . . ?
O2 C1C H1CB 109.6 . . ?
H1CA C1C H1CB 108.1 . . ?
O3 C1D C02G 111(3) . . ?
O3 C1D H1DA 109.5 . . ?
O3 C1D H1DB 109.5 . . ?
C02G C1D H1DA 109.5 . . ?
C02G C1D H1DB 109.5 . . ?
H1DA C1D H1DB 108.0 . . ?
O3 C1E H1EA 108.8 . . ?
O3 C1E H1EB 108.8 . . ?
O3 C1E C1G 114(3) . . ?
H1EA C1E H1EB 107.7 . . ?
C1G C1E H1EA 108.8 . . ?
C1G C1E H1EB 108.8 . . ?
O00F C02{ H16 109.8 . . ?
O00F C02{ HO 109.8 . . ?
O00F C02{ C1F 109(2) . . ?
H16 C02{ HO 108.2 . . ?
C1F C02{ H16 109.8 . . ?
C1F C02{ HO 109.8 . . ?
O00F C03G H17 109.6 . . ?
O00F C03G HP 109.6 . . ?
O00F C03G C1J 110(3) . . ?
H17 C03G HP 108.1 . . ?
C1J C03G H17 109.6 . . ?
C1J C03G HP 109.6 . . ?
N01S C1F C02{ 118(3) . . ?
N01S C1F H1FA 107.7 . . ?
N01S C1F H1FB 107.7 . . ?
C02{ C1F H1FA 107.7 . . ?
C02{ C1F H1FB 107.7 . . ?
H1FA C1F H1FB 107.1 . . ?
N01S C1G C1E 116(2) . . ?
N01S C1G H1GA 108.4 . . ?
N01S C1G H1GB 108.4 . . ?
C1E C1G H1GA 108.4 . . ?
C1E C1G H1GB 108.4 . . ?
H1GA C1G H1GB 107.4 . . ?
N01S C1H H1HA 110.5 . . ?
N01S C1H H1HB 110.5 . . ?
C1B C1H N01S 106(2) . . ?
C1B C1H H1HA 110.5 . . ?
C1B C1H H1HB 110.5 . . ?
H1HA C1H H1HB 108.7 . . ?
N02H C1I H1IA 109.0 . . ?
N02H C1I H1IB 109.0 . . ?
N02H C1I C03P 113(3) . . ?
H1IA C1I H1IB 107.8 . . ?
C03P C1I H1IA 109.0 . . ?
C03P C1I H1IB 109.0 . . ?
C03G C1J H1JA 110.4 . . ?
C03G C1J H1JB 110.4 . . ?
H1JA C1J H1JB 108.6 . . ?
O01P C1J C03G 107(3) . . ?
O01P C1J H1JA 110.4 . . ?
O01P C1J H1JB 110.4 . . ?
C1I C03P H18 108.0 . . ?
C1I C03P HQ 108.0 . . ?
C1I C03P O01P 117(3) . . ?
O01P C03P H18 108.0 . . ?
O01P C03P HQ 108.0 . . ?
C1J O01P C03P 107(3) . . ?
H19 C02N HR 107.7 . . ?
C02Q C02N H19 108.9 . . ?
C02Q C02N HR 108.9 . . ?
O00O C02N H19 108.9 . . ?
O00O C02N HR 108.9 . . ?
O00O C02N C02Q 113.2(19) . . ?
C74 O4 C02Q 111.8(17) . . ?
C74 O4 Li3S 120.9(13) . . ?
C02Q O4 Li3S 121.2(16) . . ?
O4 C74 H66A 110.6 . . ?
O4 C74 H66B 110.6 . . ?
O4 C74 C1K 105.5(15) . . ?
H66A C74 H66B 108.8 . . ?
C1K C74 H66A 110.6 . . ?
C1K C74 H66B 110.6 . . ?
C02N C02Q H21 106.8 . . ?
C02N C02Q HS 106.8 . . ?
O4 C02Q C02N 122(2) . . ?
O4 C02Q H21 106.8 . . ?
O4 C02Q HS 106.8 . . ?
H21 C02Q HS 106.6 . . ?
O4 Li3S O5 96.5(11) . . ?
O4 Li3S O6 97.0(12) . . ?
O4 Li3S O7 143.8(12) . . ?
O4 Li3S O8 108.9(12) . . ?
O4 Li3S N01K 76.4(9) . . ?
O5 Li3S O7 99.5(12) . . ?
O5 Li3S O8 73.7(9) . . ?
O5 Li3S N01K 77.5(9) . . ?
O6 Li3S O5 164.3(13) . . ?
O6 Li3S O7 73.9(8) . . ?
O6 Li3S O8 94.3(10) . . ?
O6 Li3S N01K 113.6(11) . . ?
O8 Li3S O7 106.7(11) . . ?
N01K Li3S O7 75.7(9) . . ?
N01K Li3S O8 151.0(12) . . ?
C74 C1K H1KA 109.4 . . ?
C74 C1K H1KB 109.4 . . ?
H1KA C1K H1KB 108.0 . . ?
N01K C1K C74 111.1(17) . . ?
N01K C1K H1KA 109.4 . . ?
N01K C1K H1KB 109.4 . . ?
C1L O5 Li3S 113.5(15) . . ?
C1M O5 Li3S 111.5(14) . . ?
C1M O5 C1L 112.8(17) . . ?
C1N O6 Li3S 122.9(12) . . ?
C1N O6 C1O 109.9(16) . . ?
C1O O6 Li3S 126.5(16) . . ?
C1P O7 Li3S 104.4(13) . . ?
C1P O7 C1Q 114.9(17) . . ?
C1Q O7 Li3S 104.1(13) . . ?
C1R O8 Li3S 111.9(12) . . ?
C03R O8 Li3S 136.2(15) . . ?
C03R O8 C1R 105.9(16) . . ?
C1K N01K Li3S 99.9(13) . . ?
C1K N01K C1S 116.4(17) . . ?
C1S N01K Li3S 107.5(13) . . ?
C1T N01K Li3S 109.3(12) . . ?
C1T N01K C1K 114.2(17) . . ?
C1T N01K C1S 108.9(17) . . ?
C02N O00O C1U 117(2) . . ?
O5 C1L H1LA 110.7 . . ?
O5 C1L H1LB 110.7 . . ?
O5 C1L C1S 105.1(17) . . ?
H1LA C1L H1LB 108.8 . . ?
C1S C1L H1LA 110.7 . . ?
C1S C1L H1LB 110.7 . . ?
O5 C1M H1MA 110.5 . . ?
O5 C1M H1MB 110.5 . . ?
O5 C1M C1R 106.4(18) . . ?
H1MA C1M H1MB 108.6 . . ?
C1R C1M H1MA 110.5 . . ?
C1R C1M H1MB 110.5 . . ?
O6 C1N H1NA 111.0 . . ?
O6 C1N H1NB 111.0 . . ?
O6 C1N C1P 103.8(14) . . ?
H1NA C1N H1NB 109.0 . . ?
C1P C1N H1NA 111.0 . . ?
C1P C1N H1NB 111.0 . . ?
O6 C1O H1OA 110.7 . . ?
O6 C1O H1OB 110.7 . . ?
O6 C1O C1V 105.4(18) . . ?
H1OA C1O H1OB 108.8 . . ?
C1V C1O H1OA 110.7 . . ?
C1V C1O H1OB 110.7 . . ?
O7 C1P C1N 114.9(16) . . ?
O7 C1P H1PA 108.5 . . ?
O7 C1P H1PB 108.5 . . ?
C1N C1P H1PA 108.5 . . ?
C1N C1P H1PB 108.5 . . ?
H1PA C1P H1PB 107.5 . . ?
O7 C1Q H1QA 111.0 . . ?
O7 C1Q H1QB 111.0 . . ?
O7 C1Q C1T 104.0(16) . . ?
H1QA C1Q H1QB 109.0 . . ?
C1T C1Q H1QA 111.0 . . ?
C1T C1Q H1QB 111.0 . . ?
O8 C1R C1M 109.7(18) . . ?
O8 C1R H1RA 109.7 . . ?
O8 C1R H1RB 109.7 . . ?
C1M C1R H1RA 109.7 . . ?
C1M C1R H1RB 109.7 . . ?
H1RA C1R H1RB 108.2 . . ?
O8 C03R H27 110.0 . . ?
O8 C03R HT 110.0 . . ?
O8 C03R C1W 108.6(18) . . ?
H27 C03R HT 108.4 . . ?
C1W C03R H27 110.0 . . ?
C1W C03R HT 110.0 . . ?
N01K C1S C1L 108.7(17) . . ?
N01K C1S H1SA 110.0 . . ?
N01K C1S H1SB 110.0 . . ?
C1L C1S H1SA 110.0 . . ?
C1L C1S H1SB 110.0 . . ?
H1SA C1S H1SB 108.3 . . ?
N01K C1T C1Q 110.0(16) . . ?
N01K C1T H1TA 109.7 . . ?
N01K C1T H1TB 109.7 . . ?
C1Q C1T H1TA 109.7 . . ?
C1Q C1T H1TB 109.7 . . ?
H1TA C1T H1TB 108.2 . . ?
O00O C1U H1UA 108.0 . . ?
O00O C1U H1UB 108.0 . . ?
O00O C1U C1X 117(2) . . ?
H1UA C1U H1UB 107.2 . . ?
C1X C1U H1UA 108.0 . . ?
C1X C1U H1UB 108.0 . . ?
C1O C1V H1VA 110.1 . . ?
C1O C1V H1VB 110.1 . . ?
H1VA C1V H1VB 108.4 . . ?
N01E C1V C1O 108.0(17) . . ?
N01E C1V H1VA 110.1 . . ?
N01E C1V H1VB 110.1 . . ?
C03R C1W H1WA 109.5 . . ?
C03R C1W H1WB 109.5 . . ?
H1WA C1W H1WB 108.1 . . ?
N01E C1W C03R 110.8(19) . . ?
N01E C1W H1WA 109.5 . . ?
N01E C1W H1WB 109.5 . . ?
C1U C1X H1XA 108.4 . . ?
C1U C1X H1XB 108.4 . . ?
H1XA C1X H1XB 107.4 . . ?
N01E C1X C1U 115.6(19) . . ?
N01E C1X H1XA 108.4 . . ?
N01E C1X H1XB 108.4 . . ?
C1W N01E C1V 115(2) . . ?
C1X N01E C1V 112.4(19) . . ?
C1X N01E C1W 111.5(19) . . ?

loop_
_geom_bond_atom_site_label_1
_geom_bond_atom_site_label_2
_geom_bond_distance
_geom_bond_site_symmetry_2
_geom_bond_publ_flag
O001 C02J 1.423(11) . ?
O001 C02P 1.446(12) . ?
O001 Li3R 1.99(2) . ?
O002 C02K 1.443(12) . ?
O002 C02V 1.433(12) . ?
O002 Li3R 2.12(2) . ?
O003 C033 1.439(12) . ?
O003 C03A 1.475(12) . ?
O003 Li3R 2.11(2) . ?
O004 C02W 1.448(12) . ?
O004 C030 1.410(13) . ?
O004 Li03 2.00(2) . ?
O005 C03B 1.451(13) . ?
O005 C03D 1.449(14) . ?
O005 Li03 2.29(2) . ?
C50 C49 1.381(11) . ?
C50 C7 1.457(11) . ?
C50 C51 1.546(11) . ?
O007 C02T 1.433(12) . ?
O007 C039 1.429(12) . ?
O007 Li3R 2.25(2) . ?
O008 C02F 1.445(12) . ?
O008 C034 1.406(13) . ?
O008 Li03 2.23(2) . ?
C31 C36 1.379(10) . ?
C31 C32 1.403(10) . ?
C31 C58 1.472(10) . ?
C37 C53 1.485(10) . ?
C37 C38 1.389(11) . ?
C37 C42 1.380(11) . ?
C36 H00C 0.9500 . ?
C36 C35 1.371(11) . ?
O00D C02L 1.397(13) . ?
O00D C02Y 1.383(13) . ?
O00D Li03 2.28(2) . ?
O00E C02Z 1.412(14) . ?
O00E C03F 1.400(14) . ?
O00E Li03 2.40(2) . ?
C49 C54 1.458(11) . ?
C49 C1 1.484(11) . ?
C52 C53 1.351(11) . ?
C52 C67 1.456(11) . ?
C52 C51 1.536(10) . ?
C53 C54 1.448(11) . ?
C55 C60 1.384(11) . ?
C55 C56 1.440(11) . ?
C55 C13 1.500(11) . ?
C32 H00J 0.9500 . ?
C32 C33 1.412(11) . ?
C57 C25 1.524(11) . ?
C57 C58 1.359(11) . ?
C57 C56 1.430(11) . ?
C25 C30 1.385(11) . ?
C25 C26 1.397(11) . ?
C61 C66 1.386(11) . ?
C61 C51 1.533(11) . ?
C61 C62 1.395(11) . ?
O00N C02M 1.415(12) . ?
O00N C032 1.445(13) . ?
C19 C56 1.479(11) . ?
C19 C24 1.386(11) . ?
C19 C20 1.387(12) . ?
C54 C43 1.462(11) . ?
C67 C68 1.388(11) . ?
C67 C72 1.399(11) . ?
C63 H31 0.9500 . ?
C63 C64 1.377(12) . ?
C63 C62 1.403(11) . ?
C60 C66 1.446(11) . ?
C60 C59 1.540(10) . ?
C30 H48 0.9500 . ?
C30 C29 1.391(12) . ?
C58 C59 1.552(11) . ?
C66 C65 1.413(11) . ?
C33 H51 0.9500 . ?
C33 C34 1.388(11) . ?
C7 C8 1.394(11) . ?
C7 C12 1.390(11) . ?
C43 C44 1.408(11) . ?
C43 C48 1.423(12) . ?
C26 H49 0.9500 . ?
C26 C27 1.372(12) . ?
C68 C59 1.533(11) . ?
C68 C69 1.387(11) . ?
C1 C6 1.388(11) . ?
C1 C2 1.406(12) . ?
C65 H30 0.9500 . ?
C65 C64 1.380(11) . ?
C64 H41 0.9500 . ?
C70 H40 0.9500 . ?
C70 C69 1.370(11) . ?
C70 C71 1.383(12) . ?
C13 C14 1.385(12) . ?
C13 C18 1.385(12) . ?
C34 H59 0.9500 . ?
C34 C35 1.379(12) . ?
C51 C59 1.619(11) . ?
C62 H20 0.9500 . ?
C8 H6 0.9500 . ?
C8 C9 1.391(11) . ?
C38 H35 0.9500 . ?
C38 C39 1.363(12) . ?
N01D C02S 1.482(13) . ?
N01D C036 1.446(13) . ?
N01D C03H 1.454(13) . ?
C69 H29 0.9500 . ?
C12 H7 0.9500 . ?
C12 C11 1.407(12) . ?
C6 H12 0.9500 . ?
C6 C5 1.384(12) . ?
C9 H14 0.9500 . ?
C9 C10 1.388(13) . ?
C72 H32 0.9500 . ?
C72 C71 1.359(12) . ?
N01J C02O 1.465(12) . ?
N01J C02R 1.458(12) . ?
N01J C038 1.450(12) . ?
N01J Li3R 2.23(2) . ?
C35 H50 0.9500 . ?
C24 H53 0.9500 . ?
C24 C23 1.398(12) . ?
C44 H22 0.9500 . ?
C44 C45 1.391(12) . ?
C2 H13 0.9500 . ?
C2 C3 1.390(12) . ?
O01O C031 1.365(16) . ?
O01O C03O 1.474(17) . ?
C48 H23 0.9500 . ?
C48 C47 1.378(12) . ?
C29 H57 0.9500 . ?
C29 C28 1.375(13) . ?
N01R C02U 1.470(14) . ?
N01R C035 1.453(15) . ?
N01R C037 1.512(15) . ?
N01R Li03 2.31(2) . ?
C14 H46 0.9500 . ?
C14 C15 1.392(12) . ?
C21 H61 0.9500 . ?
C21 C22 1.359(13) . ?
C21 C20 1.392(12) . ?
C46 H43 0.9500 . ?
C46 C47 1.358(12) . ?
C46 C45 1.402(13) . ?
C47 H34 0.9500 . ?
C22 H64 0.9500 . ?
C22 C23 1.379(14) . ?
C27 H58 0.9500 . ?
C27 C28 1.375(13) . ?
C39 H44 0.9500 . ?
C39 C40 1.380(13) . ?
C23 H60 0.9500 . ?
C10 H26 0.9500 . ?
C10 C11 1.392(14) . ?
C3 H25 0.9500 . ?
C3 C4 1.371(13) . ?
C42 H36 0.9500 . ?
C42 C41 1.380(12) . ?
C45 H33 0.9500 . ?
C20 H54 0.9500 . ?
C18 H47 0.9500 . ?
C18 C17 1.386(12) . ?
C71 H42 0.9500 . ?
C28 H63 0.9500 . ?
C17 H56 0.9500 . ?
C17 C16 1.349(14) . ?
O029 C03E 1.424(13) . ?
O029 C03Q 1.420(13) . ?
O029 Li3R 2.25(2) . ?
C4 H37 0.9500 . ?
C4 C5 1.378(14) . ?
C11 H15 0.9500 . ?
C40 H52 0.9500 . ?
C40 C41 1.368(13) . ?
C5 H24 0.9500 . ?
C41 H45 0.9500 . ?
C02F H02S 0.9900 . ?
C02F H02T 0.9900 . ?
C02F C02L 1.482(15) . ?
N02G C02X 1.527(16) . ?
N02G C03I 1.457(15) . ?
N02G C03N 1.419(16) . ?
C15 H55 0.9500 . ?
C15 C16 1.343(13) . ?
C16 H62 0.9500 . ?
C02J H02A 0.9900 . ?
C02J H02B 0.9900 . ?
C02J C02R 1.523(13) . ?
C02K H02C 0.9900 . ?
C02K H02D 0.9900 . ?
C02K C02O 1.532(13) . ?
C02L H02U 0.9900 . ?
C02L H02V 0.9900 . ?
C02M H02E 0.9900 . ?
C02M H02F 0.9900 . ?
C02M C02P 1.516(13) . ?
C02O H02G 0.9900 . ?
C02O H02H 0.9900 . ?
C02P H02I 0.9900 . ?
C02P H02J 0.9900 . ?
C02R H02K 0.9900 . ?
C02R H02L 0.9900 . ?
C02S H02M 0.9900 . ?
C02S H02N 0.9900 . ?
C02S C03A 1.538(13) . ?
C02T H02O 0.9900 . ?
C02T H02P 0.9900 . ?
C02T C033 1.545(13) . ?
C02U H02W 0.9900 . ?
C02U H02X 0.9900 . ?
C02U C02Z 1.480(17) . ?
C02V H02Q 0.9900 . ?
C02V H02R 0.9900 . ?
C02V C03E 1.490(13) . ?
C02W H02Y 0.9900 . ?
C02W H 0.9900 . ?
C02W C03B 1.497(16) . ?
C02X H02Z 0.9900 . ?
C02X HA 0.9900 . ?
C02X C034 1.460(16) . ?
C02Y H02 0.9900 . ?
C02Y HB 0.9900 . ?
C02Y C035 1.484(16) . ?
C02Z H1 0.9900 . ?
C02Z HC 0.9900 . ?
C030 H03S 0.9900 . ?
C030 H03T 0.9900 . ?
C030 C03I 1.520(17) . ?
C031 H03U 0.9900 . ?
C031 H03V 0.9900 . ?
C031 C03F 1.53(2) . ?
C032 H03A 0.9900 . ?
C032 H03B 0.9900 . ?
C032 C036 1.498(14) . ?
C033 H03C 0.9900 . ?
C033 H03D 0.9900 . ?
C034 H03W 0.9900 . ?
C034 H03X 0.9900 . ?
C035 H03Y 0.9900 . ?
C035 HD 0.9900 . ?
C036 H03E 0.9900 . ?
C036 H03F 0.9900 . ?
C037 H03Z 0.9900 . ?
C037 HE 0.9900 . ?
C037 C03D 1.489(16) . ?
C038 H03G 0.9900 . ?
C038 H03H 0.9900 . ?
C038 C039 1.512(13) . ?
C039 H03I 0.9900 . ?
C039 H03J 0.9900 . ?
C03A H03K 0.9900 . ?
C03A H03L 0.9900 . ?
C03B H03 0.9900 . ?
C03B HF 0.9900 . ?
C03D H2 0.9900 . ?
C03D HG 0.9900 . ?
C03E H03M 0.9900 . ?
C03E H03N 0.9900 . ?
C03F H3 0.9900 . ?
C03F HH 0.9900 . ?
C03H H03O 0.9900 . ?
C03H H03P 0.9900 . ?
C03H C03Q 1.532(12) . ?
C03I H4 0.9900 . ?
C03I HI 0.9900 . ?
C03N H5 0.9900 . ?
C03N HJ 0.9900 . ?
C03N C03O 1.43(2) . ?
C03O H8 0.9900 . ?
C03O HK 0.9900 . ?
C03Q H03Q 0.9900 . ?
C03Q H03R 0.9900 . ?
C73 H65A 0.9900 . ?
C73 H65B 0.9900 . ?
C73 N02H 1.52(3) . ?
C73 C1C 1.46(2) . ?
O0 C1A 1.46(2) . ?
O0 C0 1.42(2) . ?
O0 Li 2.00(3) . ?
C1A H1AA 0.9900 . ?
C1A H1AB 0.9900 . ?
C1A C03C 1.49(2) . ?
C0 H0A 0.9900 . ?
C0 H0B 0.9900 . ?
C0 C03J 1.52(3) . ?
Li O1 2.30(3) . ?
Li O2 2.23(3) . ?
Li O3 2.29(3) . ?
Li O00F 2.40(3) . ?
Li N01S 2.31(3) . ?
C03C H9 0.9900 . ?
C03C HL 0.9900 . ?
C03C O1 1.44(2) . ?
C03J H10 0.9900 . ?
C03J HM 0.9900 . ?
C03J N02H 1.46(2) . ?
O1 C1B 1.45(2) . ?
O2 C02G 1.45(2) . ?
O2 C1C 1.41(2) . ?
O3 C1D 1.40(2) . ?
O3 C1E 1.38(2) . ?
O00F C02{ 1.40(2) . ?
O00F C03G 1.41(2) . ?
N01S C1F 1.46(2) . ?
N01S C1G 1.44(2) . ?
N01S C1H 1.53(2) . ?
N02H C1I 1.41(2) . ?
C1B H1BA 0.9900 . ?
C1B H1BB 0.9900 . ?
C1B C1H 1.50(3) . ?
C02G H11 0.9900 . ?
C02G HN 0.9900 . ?
C02G C1D 1.47(2) . ?
C1C H1CA 0.9900 . ?
C1C H1CB 0.9900 . ?
C1D H1DA 0.9900 . ?
C1D H1DB 0.9900 . ?
C1E H1EA 0.9900 . ?
C1E H1EB 0.9900 . ?
C1E C1G 1.47(2) . ?
C02{ H16 0.9900 . ?
C02{ HO 0.9900 . ?
C02{ C1F 1.46(3) . ?
C03G H17 0.9900 . ?
C03G HP 0.9900 . ?
C03G C1J 1.52(3) . ?
C1F H1FA 0.9900 . ?
C1F H1FB 0.9900 . ?
C1G H1GA 0.9900 . ?
C1G H1GB 0.9900 . ?
C1H H1HA 0.9900 . ?
C1H H1HB 0.9900 . ?
C1I H1IA 0.9900 . ?
C1I H1IB 0.9900 . ?
C1I C03P 1.44(3) . ?
C1J H1JA 0.9900 . ?
C1J H1JB 0.9900 . ?
C1J O01P 1.37(3) . ?
C03P HQ 0.9900 . ?
C03P O01P 1.48(3) . ?
C02N H19 0.9900 . ?
C02N HR 0.9900 . ?
C02N C02Q 1.492(19) . ?
C02N O00O 1.384(18) . ?
O4 C74 1.415(16) . ?
O4 C02Q 1.437(17) . ?
O4 Li3S 2.02(2) . ?
C74 H66A 0.9900 . ?
C74 H66B 0.9900 . ?
C74 C1K 1.516(19) . ?
C02Q H21 0.9900 . ?
C02Q HS 0.9900 . ?
Li3S O5 2.12(2) . ?
Li3S O6 2.10(2) . ?
Li3S O7 2.26(2) . ?
Li3S O8 2.26(2) . ?
Li3S N01K 2.24(2) . ?
C1K H1KA 0.9900 . ?
C1K H1KB 0.9900 . ?
C1K N01K 1.460(17) . ?
O5 C1L 1.442(17) . ?
O5 C1M 1.431(17) . ?
O6 C1N 1.432(17) . ?
O6 C1O 1.493(17) . ?
O7 C1P 1.427(17) . ?
O7 C1Q 1.439(18) . ?
O8 C1R 1.427(18) . ?
O8 C03R 1.425(19) . ?
N01K C1S 1.462(17) . ?
N01K C1T 1.452(17) . ?
O00O C1U 1.429(18) . ?
C1L H1LA 0.9900 . ?
C1L H1LB 0.9900 . ?
C1L C1S 1.534(18) . ?
C1M H1MA 0.9900 . ?
C1M H1MB 0.9900 . ?
C1M C1R 1.455(19) . ?
C1N H1NA 0.9900 . ?
C1N H1NB 0.9900 . ?
C1N C1P 1.542(19) . ?
C1O H1OA 0.9900 . ?
C1O H1OB 0.9900 . ?
C1O C1V 1.540(19) . ?
C1P H1PA 0.9900 . ?
C1P H1PB 0.9900 . ?
C1Q H1QA 0.9900 . ?
C1Q H1QB 0.9900 . ?
C1Q C1T 1.501(19) . ?
C1R H1RA 0.9900 . ?
C1R H1RB 0.9900 . ?
C03R H27 0.9900 . ?
C03R HT 0.9900 . ?
C03R C1W 1.55(2) . ?
C1S H1SA 0.9900 . ?
C1S H1SB 0.9900 . ?
C1T H1TA 0.9900 . ?
C1T H1TB 0.9900 . ?
C1U H1UA 0.9900 . ?
C1U H1UB 0.9900 . ?
C1U C1X 1.47(2) . ?
C1V H1VA 0.9900 . ?
C1V H1VB 0.9900 . ?
C1V N01E 1.498(19) . ?
C1W H1WA 0.9900 . ?
C1W H1WB 0.9900 . ?
C1W N01E 1.452(19) . ?
C1X H1XA 0.9900 . ?
C1X H1XB 0.9900 . ?
C1X N01E 1.430(19) . ?

loop_
_geom_torsion_atom_site_label_1
_geom_torsion_atom_site_label_2
_geom_torsion_atom_site_label_3
_geom_torsion_atom_site_label_4
_geom_torsion
_geom_torsion_site_symmetry_1
_geom_torsion_site_symmetry_2
_geom_torsion_site_symmetry_3
_geom_torsion_site_symmetry_4
_geom_torsion_publ_flag
O001 C02J C02R N01J -47(2) . . . . ?
O002 C02K C02O N01J -56(2) . . . . ?
O002 C02V C03E O029 60(2) . . . . ?
O004 C02W C03B O005 -38.6(14) . . . . ?
O004 C030 C03I N02G 58.3(15) . . . . ?
C50 C49 C54 C53 9.8(12) . . . . ?
C50 C49 C54 C43 -161.5(8) . . . . ?
C50 C49 C1 C6 56.4(11) . . . . ?
C50 C49 C1 C2 -124.1(9) . . . . ?
C50 C7 C8 C9 -176.3(8) . . . . ?
C50 C7 C12 C11 176.6(8) . . . . ?
C50 C51 C59 C60 -105.4(8) . . . . ?
C50 C51 C59 C58 19.9(11) . . . . ?
C50 C51 C59 C68 141.8(7) . . . . ?
O007 C02T C033 O003 -40.9(17) . . . . ?
O008 C02F C02L O00D -51.0(17) . . . . ?
C31 C36 C35 C34 1.1(14) . . . . ?
C31 C32 C33 C34 -4.5(12) . . . . ?
C31 C58 C59 C60 154.0(7) . . . . ?
C31 C58 C59 C68 -85.2(8) . . . . ?
C31 C58 C59 C51 32.0(11) . . . . ?
C37 C53 C54 C49 156.2(7) . . . . ?
C37 C53 C54 C43 -32.6(12) . . . . ?
C37 C38 C39 C40 -0.5(15) . . . . ?
C37 C42 C41 C40 -1.7(15) . . . . ?
C36 C31 C32 C33 5.7(11) . . . . ?
C36 C31 C58 C57 -138.9(8) . . . . ?
C36 C31 C58 C59 34.0(11) . . . . ?
O00D C02Y C035 N01R 46.7(13) . . . . ?
C49 C50 C7 C8 41.0(11) . . . . ?
C49 C50 C7 C12 -138.7(8) . . . . ?
C49 C50 C51 C52 -37.2(9) . . . . ?
C49 C50 C51 C61 84.0(8) . . . . ?
C49 C50 C51 C59 -158.4(7) . . . . ?
C49 C54 C43 C44 -145.6(8) . . . . ?
C49 C54 C43 C48 36.8(12) . . . . ?
C49 C1 C6 C5 179.7(8) . . . . ?
C49 C1 C2 C3 179.6(8) . . . . ?
C52 C53 C54 C49 -19.5(11) . . . . ?
C52 C53 C54 C43 151.7(8) . . . . ?
C52 C67 C68 C59 6.0(9) . . . . ?
C52 C67 C68 C69 -178.6(7) . . . . ?
C52 C67 C72 C71 177.6(9) . . . . ?
C52 C51 C59 C60 131.1(6) . . . . ?
C52 C51 C59 C58 -103.6(8) . . . . ?
C52 C51 C59 C68 18.3(7) . . . . ?
C53 C37 C38 C39 -174.1(8) . . . . ?
C53 C37 C42 C41 175.0(8) . . . . ?
C53 C52 C67 C68 -170.1(8) . . . . ?
C53 C52 C67 C72 12.3(15) . . . . ?
C53 C52 C51 C50 29.6(10) . . . . ?
C53 C52 C51 C61 -90.9(9) . . . . ?
C53 C52 C51 C59 161.1(7) . . . . ?
C53 C54 C43 C44 43.8(13) . . . . ?
C53 C54 C43 C48 -133.7(9) . . . . ?
C55 C60 C66 C61 -168.7(8) . . . . ?
C55 C60 C66 C65 13.9(16) . . . . ?
C55 C60 C59 C58 29.9(10) . . . . ?
C55 C60 C59 C68 -91.4(9) . . . . ?
C55 C60 C59 C51 162.6(7) . . . . ?
C55 C13 C14 C15 177.0(8) . . . . ?
C55 C13 C18 C17 -175.8(8) . . . . ?
C32 C31 C36 C35 -4.0(12) . . . . ?
C32 C31 C58 C57 43.5(11) . . . . ?
C32 C31 C58 C59 -143.6(7) . . . . ?
C32 C33 C34 C35 1.3(13) . . . . ?
C57 C25 C30 C29 179.5(8) . . . . ?
C57 C25 C26 C27 -179.2(8) . . . . ?
C57 C58 C59 C60 -32.7(10) . . . . ?
C57 C58 C59 C68 88.1(8) . . . . ?
C57 C58 C59 C51 -154.7(7) . . . . ?
C25 C57 C58 C31 7.4(12) . . . . ?
C25 C57 C58 C59 -165.6(7) . . . . ?
C25 C57 C56 C55 -170.6(7) . . . . ?
C25 C57 C56 C19 14.0(11) . . . . ?
C25 C30 C29 C28 0.1(14) . . . . ?
C25 C26 C27 C28 -0.6(14) . . . . ?
C61 C66 C65 C64 3.9(12) . . . . ?
C61 C51 C59 C60 16.2(8) . . . . ?
C61 C51 C59 C58 141.5(7) . . . . ?
C61 C51 C59 C68 -96.5(6) . . . . ?
O00N C02M C02P O001 49(2) . . . . ?
O00N C032 C036 N01D -62(2) . . . . ?
C19 C24 C23 C22 -4.1(14) . . . . ?
C54 C49 C1 C6 -125.1(8) . . . . ?
C54 C49 C1 C2 54.5(11) . . . . ?
C54 C43 C44 C45 179.4(9) . . . . ?
C54 C43 C48 C47 -177.3(8) . . . . ?
C67 C52 C53 C37 -0.1(13) . . . . ?
C67 C52 C53 C54 175.6(8) . . . . ?
C67 C52 C51 C50 -148.1(6) . . . . ?
C67 C52 C51 C61 91.3(8) . . . . ?
C67 C52 C51 C59 -16.6(8) . . . . ?
C67 C68 C59 C60 -123.7(7) . . . . ?
C67 C68 C59 C58 114.8(8) . . . . ?
C67 C68 C59 C51 -15.6(8) . . . . ?
C67 C68 C69 C70 2.2(13) . . . . ?
C67 C72 C71 C70 -1.4(14) . . . . ?
C60 C55 C56 C57 -12.4(11) . . . . ?
C60 C55 C56 C19 163.0(8) . . . . ?
C60 C55 C13 C14 76.7(10) . . . . ?
C60 C55 C13 C18 -104.9(10) . . . . ?
C60 C66 C65 C64 -178.9(8) . . . . ?
C30 C25 C26 C27 1.2(13) . . . . ?
C30 C29 C28 C27 0.5(14) . . . . ?
C58 C31 C36 C35 178.3(8) . . . . ?
C58 C31 C32 C33 -176.6(7) . . . . ?
C58 C57 C25 C30 -127.5(9) . . . . ?
C58 C57 C25 C26 53.0(11) . . . . ?
C58 C57 C56 C55 8.8(12) . . . . ?
C58 C57 C56 C19 -166.6(8) . . . . ?
C66 C61 C51 C50 119.0(8) . . . . ?
C66 C61 C51 C52 -120.8(7) . . . . ?
C66 C61 C51 C59 -10.9(9) . . . . ?
C66 C61 C62 C63 2.1(13) . . . . ?
C66 C60 C59 C58 -150.1(7) . . . . ?
C66 C60 C59 C68 88.6(8) . . . . ?
C66 C60 C59 C51 -17.4(8) . . . . ?
C66 C65 C64 C63 -0.8(13) . . . . ?
C56 C55 C60 C66 171.8(8) . . . . ?
C56 C55 C60 C59 -8.2(12) . . . . ?
C56 C55 C13 C14 -102.9(10) . . . . ?
C56 C55 C13 C18 75.6(11) . . . . ?
C56 C57 C25 C30 52.0(11) . . . . ?
C56 C57 C25 C26 -127.5(8) . . . . ?
C56 C57 C58 C31 -172.0(7) . . . . ?
C56 C57 C58 C59 15.0(12) . . . . ?
C56 C19 C24 C23 179.7(8) . . . . ?
C56 C19 C20 C21 -178.3(8) . . . . ?
C33 C34 C35 C36 0.4(14) . . . . ?
C7 C50 C49 C54 -166.8(7) . . . . ?
C7 C50 C49 C1 11.6(11) . . . . ?
C7 C50 C51 C52 149.4(7) . . . . ?
C7 C50 C51 C61 -89.4(9) . . . . ?
C7 C50 C51 C59 28.2(11) . . . . ?
C7 C8 C9 C10 -1.0(13) . . . . ?
C7 C12 C11 C10 0.5(14) . . . . ?
C43 C44 C45 C46 0.0(15) . . . . ?
C43 C48 C47 C46 -4.1(15) . . . . ?
C26 C25 C30 C29 -1.0(13) . . . . ?
C26 C27 C28 C29 -0.3(14) . . . . ?
C68 C67 C72 C71 0.2(13) . . . . ?
C1 C49 C54 C53 -168.6(7) . . . . ?
C1 C49 C54 C43 20.0(11) . . . . ?
C1 C6 C5 C4 0.5(13) . . . . ?
C1 C2 C3 C4 0.9(14) . . . . ?
C64 C63 C62 C61 1.0(13) . . . . ?
C13 C55 C60 C66 -7.8(13) . . . . ?
C13 C55 C60 C59 172.2(7) . . . . ?
C13 C55 C56 C57 167.1(7) . . . . ?
C13 C55 C56 C19 -17.4(11) . . . . ?
C13 C14 C15 C16 -1.1(14) . . . . ?
C13 C18 C17 C16 -1.3(15) . . . . ?
C51 C50 C49 C54 19.7(11) . . . . ?
C51 C50 C49 C1 -161.9(7) . . . . ?
C51 C50 C7 C8 -145.9(8) . . . . ?
C51 C50 C7 C12 34.3(12) . . . . ?
C51 C52 C53 C37 -177.4(7) . . . . ?
C51 C52 C53 C54 -1.7(12) . . . . ?
C51 C52 C67 C68 7.4(9) . . . . ?
C51 C52 C67 C72 -170.1(9) . . . . ?
C51 C61 C66 C60 0.4(10) . . . . ?
C51 C61 C66 C65 178.2(7) . . . . ?
C51 C61 C62 C63 179.0(8) . . . . ?
C62 C61 C66 C60 177.6(8) . . . . ?
C62 C61 C66 C65 -4.6(12) . . . . ?
C62 C61 C51 C50 -58.1(10) . . . . ?
C62 C61 C51 C52 62.1(11) . . . . ?
C62 C61 C51 C59 172.0(8) . . . . ?
C62 C63 C64 C65 -1.7(14) . . . . ?
C8 C7 C12 C11 -3.2(13) . . . . ?
C8 C9 C10 C11 -1.8(13) . . . . ?
C38 C37 C53 C52 81.9(10) . . . . ?
C38 C37 C53 C54 -93.9(10) . . . . ?
C38 C37 C42 C41 0.6(13) . . . . ?
C38 C39 C40 C41 -0.5(15) . . . . ?
C59 C60 C66 C61 11.3(9) . . . . ?
C59 C60 C66 C65 -166.1(8) . . . . ?
C59 C68 C69 C70 177.1(8) . . . . ?
N01D C02S C03A O003 68.7(18) . . . . ?
N01D C03H C03Q O029 60(2) . . . . ?
C69 C68 C59 C60 61.2(10) . . . . ?
C69 C68 C59 C58 -60.4(10) . . . . ?
C69 C68 C59 C51 169.2(8) . . . . ?
C69 C70 C71 C72 2.9(14) . . . . ?
C12 C7 C8 C9 3.5(12) . . . . ?
C6 C1 C2 C3 -0.8(13) . . . . ?
C9 C10 C11 C12 2.1(14) . . . . ?
C72 C67 C68 C59 -176.1(7) . . . . ?
C72 C67 C68 C69 -0.6(12) . . . . ?
N01J C038 C039 O007 -58.4(18) . . . . ?
C24 C19 C56 C55 54.9(12) . . . . ?
C24 C19 C56 C57 -129.9(9) . . . . ?
C24 C19 C20 C21 -1.7(13) . . . . ?
C44 C43 C48 C47 4.9(13) . . . . ?
C2 C1 C6 C5 0.1(12) . . . . ?
C2 C3 C4 C5 -0.4(15) . . . . ?
O01O C031 C03F O00E -77.0(13) . . . . ?
C48 C43 C44 C45 -2.9(13) . . . . ?
N01R C02U C02Z O00E -51.1(15) . . . . ?
N01R C037 C03D O005 60.5(13) . . . . ?
C14 C13 C18 C17 2.7(13) . . . . ?
C14 C15 C16 C17 2.7(16) . . . . ?
C21 C22 C23 C24 3.2(15) . . . . ?
C47 C46 C45 C44 1.1(15) . . . . ?
C22 C21 C20 C19 1.0(15) . . . . ?
C39 C40 C41 C42 1.6(15) . . . . ?
C3 C4 C5 C6 -0.3(14) . . . . ?
C42 C37 C53 C52 -92.3(10) . . . . ?
C42 C37 C53 C54 91.9(10) . . . . ?
C42 C37 C38 C39 0.5(13) . . . . ?
C45 C46 C47 C48 0.9(15) . . . . ?
C20 C19 C56 C55 -128.7(9) . . . . ?
C20 C19 C56 C57 46.4(12) . . . . ?
C20 C19 C24 C23 3.2(13) . . . . ?
C20 C21 C22 C23 -1.7(15) . . . . ?
C18 C13 C14 C15 -1.5(13) . . . . ?
C18 C17 C16 C15 -1.5(16) . . . . ?
C71 C70 C69 C68 -3.2(13) . . . . ?
C02F O008 C034 C02X -175.0(13) . . . . ?
N02G C02X C034 O008 -57.2(16) . . . . ?
N02G C03N C03O O01O -42.8(19) . . . . ?
C02J O001 C02P C02M 60(2) . . . . ?
C02K O002 C02V C03E 179.4(17) . . . . ?
C02L O00D C02Y C035 -174.3(10) . . . . ?
C02M O00N C032 C036 -51(2) . . . . ?
C02O N01J C02R C02J -62.4(19) . . . . ?
C02O N01J C038 C039 143.2(13) . . . . ?
C02P O001 C02J C02R 172.0(16) . . . . ?
C02R N01J C02O C02K 148.3(15) . . . . ?
C02R N01J C038 C039 -86.3(16) . . . . ?
C02S N01D C036 C032 -55(2) . . . . ?
C02S N01D C03H C03Q 65(2) . . . . ?
C02T O007 C039 C038 171.7(12) . . . . ?
C02U N01R C035 C02Y 98.5(12) . . . . ?
C02U N01R C037 C03D -162.6(10) . . . . ?
C02V O002 C02K C02O 175.6(17) . . . . ?
C02W O004 C030 C03I 91.9(13) . . . . ?
C02X N02G C03I C030 -106.4(13) . . . . ?
C02X N02G C03N C03O 168.3(12) . . . . ?
C02Y O00D C02L C02F 173.9(11) . . . . ?
C02Z O00E C03F C031 169.3(10) . . . . ?
C030 O004 C02W C03B -153.1(10) . . . . ?
C031 O01O C03O C03N -55.6(17) . . . . ?
C032 O00N C02M C02P 92.7(19) . . . . ?
C033 O003 C03A C02S 96.2(17) . . . . ?
C034 O008 C02F C02L -161.7(13) . . . . ?
C035 N01R C02U C02Z -65.5(14) . . . . ?
C035 N01R C037 C03D 71.7(13) . . . . ?
C036 N01D C02S C03A 103.4(17) . . . . ?
C036 N01D C03H C03Q -165.9(15) . . . . ?
C037 N01R C02U C02Z 167.6(11) . . . . ?
C037 N01R C035 C02Y -136.3(10) . . . . ?
C038 N01J C02O C02K -81.0(18) . . . . ?
C038 N01J C02R C02J 169.4(14) . . . . ?
C039 O007 C02T C033 -60.5(17) . . . . ?
C03A O003 C033 C02T -166.8(13) . . . . ?
C03B O005 C03D C037 85.6(12) . . . . ?
C03D O005 C03B C02W -86.7(13) . . . . ?
C03E O029 C03Q C03H 89(2) . . . . ?
C03F O00E C02Z C02U -179.4(10) . . . . ?
C03H N01D C02S C03A -129.4(15) . . . . ?
C03H N01D C036 C032 177.4(17) . . . . ?
C03I N02G C02X C034 155.5(11) . . . . ?
C03I N02G C03N C03O -58.1(18) . . . . ?
C03N N02G C02X C034 -68.7(15) . . . . ?
C03N N02G C03I C030 120.3(14) . . . . ?
C03O O01O C031 C03F 174.2(10) . . . . ?
C03Q O029 C03E C02V 158.0(15) . . . . ?
Li3R O001 C02J C02R 15(2) . . . . ?
Li3R O001 C02P C02M -143.8(16) . . . . ?
Li3R O002 C02K C02O 46(2) . . . . ?
Li3R O002 C02V C03E -51.3(19) . . . . ?
Li3R O003 C033 C02T 7.7(18) . . . . ?
Li3R O003 C03A C02S -77.8(19) . . . . ?
Li3R O007 C02T C033 52.0(14) . . . . ?
Li3R O007 C039 C038 58.9(14) . . . . ?
Li3R N01J C02O C02K 38.1(18) . . . . ?
Li3R N01J C02R C02J 52.6(16) . . . . ?
Li3R N01J C038 C039 25.0(16) . . . . ?
Li3R O029 C03E C02V -42.6(19) . . . . ?
Li3R O029 C03Q C03H -66(2) . . . . ?
Li03 O004 C02W C03B 21.2(16) . . . . ?
Li03 O004 C030 C03I -82.5(14) . . . . ?
Li03 O005 C03B C02W 37.4(13) . . . . ?
Li03 O005 C03D C037 -36.4(12) . . . . ?
Li03 O008 C02F C02L 25.4(18) . . . . ?
Li03 O008 C034 C02X -4(2) . . . . ?
Li03 O00D C02L C02F 50.4(13) . . . . ?
Li03 O00D C02Y C035 -52.0(12) . . . . ?
Li03 O00E C02Z C02U 18.7(13) . . . . ?
Li03 O00E C03F C031 -32.5(17) . . . . ?
Li03 N01R C02U C02Z 55.7(13) . . . . ?
Li03 N01R C035 C02Y -18.1(13) . . . . ?
Li03 N01R C037 C03D -50.8(12) . . . . ?
C73 N02H C1I C03P 171(5) . . . . ?
O0 C1A C03C O1 -21(9) . . . . ?
O0 C0 C03J N02H 65(5) . . . . ?
C1A O0 C0 C03J 78(6) . . . . ?
C1A C03C O1 Li 34(6) . . . . ?
C1A C03C O1 C1B -91(6) . . . . ?
C0 O0 C1A C03C -163(5) . . . . ?
C0 C03J N02H C73 -117(5) . . . . ?
C0 C03J N02H C1I 104(6) . . . . ?
Li O0 C1A C03C -7(9) . . . . ?
Li O0 C0 C03J -79(4) . . . . ?
Li O1 C1B C1H -33(4) . . . . ?
Li O2 C02G C1D -17(10) . . . . ?
Li O2 C1C C73 26(10) . . . . ?
Li O3 C1D C02G -51(5) . . . . ?
Li O3 C1E C1G 39(6) . . . . ?
Li O00F C02{ C1F 15(7) . . . . ?
Li O00F C03G C1J -93(6) . . . . ?
Li N01S C1F C02{ 47(5) . . . . ?
Li N01S C1G C1E 14(5) . . . . ?
Li N01S C1H C1B -59(3) . . . . ?
C03C O1 C1B C1H 90(4) . . . . ?
C03J N02H C1I C03P -51(8) . . . . ?
O1 C1B C1H N01S 64(4) . . . . ?
O2 C02G C1D O3 46(9) . . . . ?
O3 C1E C1G N01S -36(7) . . . . ?
O00F C02{ C1F N01S -42(7) . . . . ?
O00F C03G C1J O01P 1(8) . . . . ?
N02H C73 C1C O2 -64(8) . . . . ?
N02H C1I C03P O01P -53(8) . . . . ?
C02G O2 C1C C73 -166(7) . . . . ?
C1C C73 N02H C03J 146(4) . . . . ?
C1C C73 N02H C1I -73(7) . . . . ?
C1C O2 C02G C1D 173(7) . . . . ?
C1D O3 C1E C1G 160(5) . . . . ?
C1E O3 C1D C02G -174(5) . . . . ?
C02{ O00F C03G C1J 122(6) . . . . ?
C03G O00F C02{ C1F 164(5) . . . . ?
C03G C1J O01P C03P 144(6) . . . . ?
C1F N01S C1G C1E 136(5) . . . . ?
C1F N01S C1H C1B -172(3) . . . . ?
C1G N01S C1F C02{ -78(6) . . . . ?
C1G N01S C1H C1B 60(4) . . . . ?
C1H N01S C1F C02{ 157(5) . . . . ?
C1H N01S C1G C1E -100(5) . . . . ?
C1I C03P O01P C1J -82(8) . . . . ?
C02N O00O C1U C1X -73(3) . . . . ?
O4 C74 C1K N01K -46(3) . . . . ?
C74 O4 C02Q C02N 83(4) . . . . ?
C74 C1K N01K Li3S 55(2) . . . . ?
C74 C1K N01K C1S -61(3) . . . . ?
C74 C1K N01K C1T 171(2) . . . . ?
C02Q C02N O00O C1U 115(3) . . . . ?
C02Q O4 C74 C1K 163(2) . . . . ?
Li3S O4 C74 C1K 10(4) . . . . ?
Li3S O4 C02Q C02N -124(3) . . . . ?
Li3S O5 C1L C1S 45(3) . . . . ?
Li3S O5 C1M C1R -55(3) . . . . ?
Li3S O6 C1N C1P 3(3) . . . . ?
Li3S O6 C1O C1V -98(2) . . . . ?
Li3S O7 C1P C1N 50(2) . . . . ?
Li3S O7 C1Q C1T 60(2) . . . . ?
Li3S O8 C1R C1M -27(3) . . . . ?
Li3S O8 C03R C1W 39(3) . . . . ?
Li3S N01K C1S C1L 43(3) . . . . ?
Li3S N01K C1T C1Q 32(2) . . . . ?
C1K N01K C1S C1L 154(2) . . . . ?
C1K N01K C1T C1Q -78(2) . . . . ?
O5 C1L C1S N01K -58(3) . . . . ?
O5 C1M C1R O8 52(3) . . . . ?
O6 C1N C1P O7 -36(3) . . . . ?
O6 C1O C1V N01E 52(3) . . . . ?
O7 C1Q C1T N01K -64(2) . . . . ?
O8 C03R C1W N01E -73(3) . . . . ?
O00O C02N C02Q O4 26(4) . . . . ?
O00O C1U C1X N01E -44(4) . . . . ?
C1L O5 C1M C1R 176(3) . . . . ?
C1M O5 C1L C1S 173(3) . . . . ?
C1N O6 C1O C1V 90(3) . . . . ?
C1O O6 C1N C1P 174(2) . . . . ?
C1O C1V N01E C1W -107(3) . . . . ?
C1O C1V N01E C1X 124(2) . . . . ?
C1P O7 C1Q C1T 173.7(17) . . . . ?
C1Q O7 C1P C1N -64(3) . . . . ?
C1R O8 C03R C1W -172(2) . . . . ?
C03R O8 C1R C1M 176(3) . . . . ?
C03R C1W N01E C1V 153(2) . . . . ?
C03R C1W N01E C1X -77(3) . . . . ?
C1S N01K C1T C1Q 149.6(19) . . . . ?
C1T N01K C1S C1L -76(3) . . . . ?
C1U C1X N01E C1V -57(3) . . . . ?
C1U C1X N01E C1W 173(3) . . . . ?

loop_
_smtbx_masks_void_nr
_smtbx_masks_void_average_x
_smtbx_masks_void_average_y
_smtbx_masks_void_average_z
_smtbx_masks_void_volume
_smtbx_masks_void_count_electrons
_smtbx_masks_void_content
1 -0.015 0.214 0.374 133.7 39.6 '1 C4H8O'
2 0.015 -0.214 0.626 133.7 39.6 '1 C4H8O'
3 -0.015 0.286 0.874 133.7 39.6 '1 C4H8O'
4 0.015 0.714 0.126 133.7 39.6 '1 C4H8O'
5 0.435 0.745 0.910 147.3 40.8 '1 C4H8O'
6 0.435 0.755 0.410 147.3 40.8 '1 C4H8O'
7 0.565 0.245 0.590 147.3 40.9 '1 C4H8O'
8 0.565 0.255 0.090 147.3 40.9 '1 C4H8O'
